data_4126985
loop_
_publ_author_name
'Stauber, Julia M.'
'Zhang, Shiyu'
'Gvozdik, Nataliya'
'Jiang, Yanfeng'
'Avena, Laura'
'Stevenson, Keith J.'
'Cummins, Christopher C.'

_publ_section_title
;
 Cobalt and Vanadium Trimetaphosphate Polyanions: Synthesis,
 Characterization, and Electrochemical Evaluation for Non-aqueous
 Redox-Flow Battery Applications.
;
_journal_name_full 'Journal of the American Chemical Society'
_journal_paper_doi 10.1021/jacs.7b08751
_journal_year 2018
_chemical_formula_sum 'C148 H126 Co N6 O18 P14'
_chemical_formula_weight 2769.05
_chemical_name_systematic
; 
 ? 
;
_space_group_crystal_system monoclinic
_space_group_IT_number 14
_space_group_name_Hall '-P 2ybc'
_space_group_name_H-M_alt 'P 1 21/c 1'
_symmetry_space_group_name_Hall '-P 2ybc'
_symmetry_space_group_name_H-M 'P 1 21/c 1'
_atom_sites_solution_hydrogens geom
_atom_sites_solution_primary direct
_atom_sites_solution_secondary difmap
_audit_creation_method SHELXL-2013
_cell_angle_alpha 90
_cell_angle_beta 113.774(3)
_cell_angle_gamma 90
_cell_formula_units_Z 4
_cell_length_a 16.091(2)
_cell_length_b 52.777(8)
_cell_length_c 19.124(3)
_cell_measurement_reflns_used 9799
_cell_measurement_temperature 100(2)
_cell_measurement_theta_max 27.47
_cell_measurement_theta_min 2.25
_cell_volume 14863(4)
_computing_cell_refinement 'Bruker SAINT'
_computing_data_collection 'Bruker APEX2'
_computing_data_reduction 'Bruker SAINT'
_computing_molecular_graphics 'Bruker SHELXTL'
_computing_publication_material 'Bruker SHELXTL'
_computing_structure_refinement 'SHELXL-2013 (Sheldrick, 2013)'
_computing_structure_solution 'SHELXS-97 (Sheldrick 2008)'
_diffrn_ambient_temperature 100(2)
_diffrn_detector_area_resol_mean 8.3
_diffrn_measured_fraction_theta_full 0.997
_diffrn_measured_fraction_theta_max 0.985
_diffrn_measurement_device_type 'Bruker APEX-II CCD'
_diffrn_measurement_method '\f and \w scans'
_diffrn_radiation_type MoK\a
_diffrn_radiation_wavelength 0.71073
_diffrn_reflns_av_R_equivalents 0.0482
_diffrn_reflns_av_unetI/netI 0.0361
_diffrn_reflns_Laue_measured_fraction_full 0.997
_diffrn_reflns_Laue_measured_fraction_max 0.985
_diffrn_reflns_limit_h_max 20
_diffrn_reflns_limit_h_min -20
_diffrn_reflns_limit_k_max 68
_diffrn_reflns_limit_k_min -68
_diffrn_reflns_limit_l_max 24
_diffrn_reflns_limit_l_min -24
_diffrn_reflns_number 260396
_diffrn_reflns_point_group_measured_fraction_full 0.997
_diffrn_reflns_point_group_measured_fraction_max 0.985
_diffrn_reflns_theta_full 25.242
_diffrn_reflns_theta_max 27.538
_diffrn_reflns_theta_min 1.226
_diffrn_source 'I\mS micro-focus sealed tube, multilayer optics'
_exptl_absorpt_coefficient_mu 0.329
_exptl_absorpt_process_details 'SADABS (Sheldrick, 2009)'
_exptl_crystal_colour colourless
_exptl_crystal_density_diffrn 1.237
_exptl_crystal_density_method 'not measured'
_exptl_crystal_description block
_exptl_crystal_F_000 5748
_exptl_crystal_size_max 0.510
_exptl_crystal_size_mid 0.140
_exptl_crystal_size_min 0.140
_refine_diff_density_max 0.505
_refine_diff_density_min -0.538
_refine_diff_density_rms 0.062
_refine_ls_extinction_method none
_refine_ls_goodness_of_fit_ref 1.142
_refine_ls_hydrogen_treatment constr
_refine_ls_matrix_type full
_refine_ls_number_parameters 1899
_refine_ls_number_reflns 33770
_refine_ls_number_restraints 4191
_refine_ls_restrained_S_all 1.084
_refine_ls_R_factor_all 0.0680
_refine_ls_R_factor_gt 0.0520
_refine_ls_shift/su_max 0.001
_refine_ls_shift/su_mean 0.000
_refine_ls_structure_factor_coef Fsqd
_refine_ls_weighting_details 'w=1/[\s^2^(Fo^2^)+(0.0275P)^2^+20.8117P] where P=(Fo^2^+2Fc^2^)/3'
_refine_ls_weighting_scheme calc
_refine_ls_wR_factor_gt 0.1113
_refine_ls_wR_factor_ref 0.1172
_reflns_Friedel_coverage 0.000
_reflns_number_gt 27359
_reflns_number_total 33770
_reflns_threshold_expression 'I > 2\s(I)'
_cod_data_source_file ja7b08751_si_002.cif
_cod_data_source_block X8_14126_sq
_cod_database_code 4126985
_shelx_space_group_comment
; 
The symmetry employed for this shelxl refinement is uniquely defined 
by the following loop, which should always be used as a source of 
symmetry information in preference to the above space-group names. 
They are only intended as comments. 
;
_shelx_estimated_absorpt_t_min 0.850
_shelx_estimated_absorpt_t_max 0.955
_shelxl_version_number 2013-4

loop_
_space_group_symop_operation_xyz
'x, y, z'
'-x, y+1/2, -z+1/2'
'-x, -y, -z'
'x, -y-1/2, z-1/2'

loop_
_atom_site_label
_atom_site_type_symbol
_atom_site_fract_x
_atom_site_fract_y
_atom_site_fract_z
_atom_site_U_iso_or_equiv
_atom_site_adp_type
_atom_site_occupancy
_atom_site_site_symmetry_order
_atom_site_calc_flag
_atom_site_refinement_flags_posn
_atom_site_refinement_flags_adp
_atom_site_refinement_flags_occupancy
_atom_site_disorder_assembly
_atom_site_disorder_group
P11 P 0.52463(4) 0.48518(2) 0.82489(3) 0.01518(12) Uani 1 1 d . U . . .
P21 P 0.72188(4) 0.48258(2) 0.92511(3) 0.01431(11) Uani 1 1 d . U . . .
N1 N 0.62389(12) 0.49417(4) 0.87986(11) 0.0167(4) Uani 1 1 d . U . . .
C111 C 0.51765(15) 0.46895(4) 0.73999(12) 0.0169(5) Uani 1 1 d . U . . .
C112 C 0.58105(15) 0.47468(5) 0.70941(13) 0.0209(5) Uani 1 1 d . U . . .
H112 H 0.6280 0.4866 0.7344 0.025 Uiso 1 1 calc R U . . .
C113 C 0.57555(16) 0.46306(5) 0.64281(13) 0.0244(5) Uani 1 1 d . U . . .
H113 H 0.6190 0.4669 0.6224 0.029 Uiso 1 1 calc R U . . .
C114 C 0.50701(17) 0.44594(5) 0.60606(14) 0.0267(6) Uani 1 1 d . U . . .
H114 H 0.5041 0.4377 0.5609 0.032 Uiso 1 1 calc R U . . .
C115 C 0.44218(17) 0.44063(5) 0.63484(14) 0.0257(5) Uani 1 1 d . U . . .
H115 H 0.3945 0.4290 0.6088 0.031 Uiso 1 1 calc R U . . .
C116 C 0.44697(16) 0.45219(5) 0.70136(13) 0.0208(5) Uani 1 1 d . U . . .
H116 H 0.4022 0.4487 0.7206 0.025 Uiso 1 1 calc R U . . .
C121 C 0.45565(15) 0.51297(5) 0.79191(13) 0.0178(5) Uani 1 1 d . U . . .
C122 C 0.49499(16) 0.53670(5) 0.79534(14) 0.0226(5) Uani 1 1 d . U . . .
H122 H 0.5589 0.5387 0.8212 0.027 Uiso 1 1 calc R U . . .
C123 C 0.44133(17) 0.55747(5) 0.76121(15) 0.0265(5) Uani 1 1 d . U . . .
H123 H 0.4684 0.5736 0.7640 0.032 Uiso 1 1 calc R U . . .
C124 C 0.34769(17) 0.55461(5) 0.72286(14) 0.0259(5) Uani 1 1 d . U . . .
H124 H 0.3110 0.5688 0.6987 0.031 Uiso 1 1 calc R U . . .
C125 C 0.30822(17) 0.53127(5) 0.71985(14) 0.0259(5) Uani 1 1 d . U . . .
H125 H 0.2442 0.5295 0.6943 0.031 Uiso 1 1 calc R U . . .
C126 C 0.36127(15) 0.51029(5) 0.75383(13) 0.0216(5) Uani 1 1 d . U . . .
H126 H 0.3337 0.4942 0.7513 0.026 Uiso 1 1 calc R U . . .
C131 C 0.47436(14) 0.46547(5) 0.87413(13) 0.0186(5) Uani 1 1 d . U . . .
C132 C 0.43899(15) 0.47753(5) 0.92127(13) 0.0213(5) Uani 1 1 d . U . . .
H132 H 0.4333 0.4955 0.9203 0.026 Uiso 1 1 calc R U . . .
C133 C 0.41222(16) 0.46325(6) 0.96949(15) 0.0285(6) Uani 1 1 d . U . . .
H133 H 0.3899 0.4714 1.0026 0.034 Uiso 1 1 calc R U . . .
C134 C 0.41793(18) 0.43723(6) 0.96943(16) 0.0340(6) Uani 1 1 d . U . . .
H134 H 0.3983 0.4275 1.0018 0.041 Uiso 1 1 calc R U . . .
C135 C 0.45216(18) 0.42508(6) 0.92253(16) 0.0322(6) Uani 1 1 d . U . . .
H135 H 0.4553 0.4071 0.9223 0.039 Uiso 1 1 calc R U . . .
C136 C 0.48196(16) 0.43929(5) 0.87574(14) 0.0236(5) Uani 1 1 d . U . . .
H136 H 0.5075 0.4310 0.8449 0.028 Uiso 1 1 calc R U . . .
C211 C 0.76776(14) 0.46663(4) 0.86561(12) 0.0166(4) Uani 1 1 d . U . . .
C212 C 0.81580(14) 0.48061(5) 0.83271(12) 0.0167(4) Uani 1 1 d . U . . .
H212 H 0.8294 0.4979 0.8457 0.020 Uiso 1 1 calc R U . . .
C213 C 0.84375(15) 0.46904(5) 0.78060(13) 0.0199(5) Uani 1 1 d . U . . .
H213 H 0.8765 0.4785 0.7579 0.024 Uiso 1 1 calc R U . . .
C214 C 0.82443(17) 0.44393(5) 0.76161(14) 0.0256(5) Uani 1 1 d . U . . .
H214 H 0.8449 0.4361 0.7267 0.031 Uiso 1 1 calc R U . . .
C215 C 0.77525(19) 0.42996(5) 0.79315(15) 0.0297(6) Uani 1 1 d . U . . .
H215 H 0.7612 0.4127 0.7793 0.036 Uiso 1 1 calc R U . . .
C216 C 0.74644(17) 0.44136(5) 0.84528(14) 0.0241(5) Uani 1 1 d . U . . .
H216 H 0.7123 0.4319 0.8669 0.029 Uiso 1 1 calc R U . . .
C221 C 0.79520(15) 0.50901(4) 0.96991(12) 0.0165(4) Uani 1 1 d . U . . .
C222 C 0.76243(16) 0.53365(5) 0.95809(13) 0.0210(5) Uani 1 1 d . U . . .
H222 H 0.7012 0.5368 0.9243 0.025 Uiso 1 1 calc R U . . .
C223 C 0.81886(18) 0.55372(5) 0.99559(15) 0.0271(6) Uani 1 1 d . U . . .
H223 H 0.7961 0.5706 0.9878 0.033 Uiso 1 1 calc R U . . .
C224 C 0.90821(18) 0.54908(5) 1.04422(14) 0.0290(6) Uani 1 1 d . U . . .
H224 H 0.9468 0.5627 1.0703 0.035 Uiso 1 1 calc R U . . .
C225 C 0.94121(17) 0.52457(6) 1.05476(14) 0.0284(6) Uani 1 1 d . U . . .
H225 H 1.0029 0.5215 1.0875 0.034 Uiso 1 1 calc R U . . .
C226 C 0.88564(16) 0.50447(5) 1.01831(13) 0.0229(5) Uani 1 1 d . U . . .
H226 H 0.9088 0.4877 1.0261 0.027 Uiso 1 1 calc R U . . .
C231 C 0.73041(15) 0.46072(4) 1.00051(13) 0.0176(5) Uani 1 1 d . U . . .
C232 C 0.66702(16) 0.46213(5) 1.03330(13) 0.0211(5) Uani 1 1 d . U . . .
H232 H 0.6191 0.4742 1.0147 0.025 Uiso 1 1 calc R U . . .
C233 C 0.67364(17) 0.44609(5) 1.09271(14) 0.0254(5) Uani 1 1 d . U . . .
H233 H 0.6300 0.4471 1.1144 0.030 Uiso 1 1 calc R U . . .
C234 C 0.74358(18) 0.42869(5) 1.12045(14) 0.0294(6) Uani 1 1 d . U . . .
H234 H 0.7478 0.4177 1.1610 0.035 Uiso 1 1 calc R U . . .
C235 C 0.80765(19) 0.42729(5) 1.08911(15) 0.0298(6) Uani 1 1 d . U . . .
H235 H 0.8562 0.4155 1.1088 0.036 Uiso 1 1 calc R U . . .
C236 C 0.80094(17) 0.44318(5) 1.02888(14) 0.0249(5) Uani 1 1 d . U . . .
H236 H 0.8445 0.4421 1.0071 0.030 Uiso 1 1 calc R U . . .
P31 P 0.97002(4) 0.52225(2) 0.68299(3) 0.01480(12) Uani 1 1 d . U . . .
P41 P 0.78557(4) 0.51696(2) 0.56672(3) 0.01466(12) Uani 1 1 d . U . . .
N2 N 0.88180(12) 0.50750(4) 0.62721(11) 0.0168(4) Uani 1 1 d . U . . .
C311 C 0.94897(14) 0.54274(4) 0.74934(12) 0.0163(4) Uani 1 1 d . U . . .
C312 C 0.91104(16) 0.56681(5) 0.72713(13) 0.0199(5) Uani 1 1 d . U . . .
H312 H 0.9025 0.5734 0.6785 0.024 Uiso 1 1 calc R U . . .
C313 C 0.88590(17) 0.58107(5) 0.77652(14) 0.0242(5) Uani 1 1 d . U . . .
H313 H 0.8595 0.5973 0.7613 0.029 Uiso 1 1 calc R U . . .
C314 C 0.89929(17) 0.57164(5) 0.84796(15) 0.0260(5) Uani 1 1 d . U . . .
H314 H 0.8828 0.5815 0.8819 0.031 Uiso 1 1 calc R U . . .
C315 C 0.93657(16) 0.54789(5) 0.86981(14) 0.0241(5) Uani 1 1 d . U . . .
H315 H 0.9451 0.5414 0.9186 0.029 Uiso 1 1 calc R U . . .
C316 C 0.96166(15) 0.53341(5) 0.82104(13) 0.0187(5) Uani 1 1 d . U . . .
H316 H 0.9876 0.5171 0.8366 0.022 Uiso 1 1 calc R U . . .
C321 C 1.05075(14) 0.49889(4) 0.73840(12) 0.0157(4) Uani 1 1 d . U . . .
C322 C 1.13547(15) 0.50690(5) 0.79206(13) 0.0188(5) Uani 1 1 d . U . . .
H322 H 1.1491 0.5245 0.7998 0.023 Uiso 1 1 calc R U . . .
C323 C 1.19908(15) 0.48905(5) 0.83375(13) 0.0212(5) Uani 1 1 d . U . . .
H323 H 1.2566 0.4944 0.8702 0.025 Uiso 1 1 calc R U . . .
C324 C 1.17970(16) 0.46345(5) 0.82287(13) 0.0216(5) Uani 1 1 d . U . . .
H324 H 1.2238 0.4513 0.8517 0.026 Uiso 1 1 calc R U . . .
C325 C 1.09574(15) 0.45547(5) 0.76977(13) 0.0192(5) Uani 1 1 d . U . . .
H325 H 1.0822 0.4379 0.7627 0.023 Uiso 1 1 calc R U . . .
C326 C 1.03158(15) 0.47314(5) 0.72694(13) 0.0179(5) Uani 1 1 d . U . . .
H326 H 0.9746 0.4677 0.6898 0.021 Uiso 1 1 calc R U . . .
C331 C 1.0251(6) 0.54168(14) 0.6365(4) 0.0178(13) Uani 0.687(7) 1 d G U P A 1
C332 C 1.0742(6) 0.56303(14) 0.6727(3) 0.0217(11) Uani 0.687(7) 1 d G U P A 1
H332 H 1.0753 0.5682 0.7206 0.026 Uiso 0.687(7) 1 calc R U P A 1
C333 C 1.1217(4) 0.57677(11) 0.6387(3) 0.0277(13) Uani 0.687(7) 1 d G U P A 1
H333 H 1.1553 0.5914 0.6634 0.033 Uiso 0.687(7) 1 calc R U P A 1
C334 C 1.1201(4) 0.56915(11) 0.5686(3) 0.0321(15) Uani 0.687(7) 1 d G U P A 1
H334 H 1.1526 0.5785 0.5454 0.039 Uiso 0.687(7) 1 calc R U P A 1
C335 C 1.0710(4) 0.54780(12) 0.5324(3) 0.0331(15) Uani 0.687(7) 1 d G U P A 1
H335 H 1.0699 0.5426 0.4845 0.040 Uiso 0.687(7) 1 calc R U P A 1
C336 C 1.0235(5) 0.53407(11) 0.5664(4) 0.0271(15) Uani 0.687(7) 1 d G U P A 1
H336 H 0.9899 0.5195 0.5417 0.032 Uiso 0.687(7) 1 calc R U P A 1
C31B C 1.0275(14) 0.5380(3) 0.6335(9) 0.019(3) Uani 0.313(7) 1 d G U P A 2
C32B C 1.0715(13) 0.5611(3) 0.6568(7) 0.024(3) Uani 0.313(7) 1 d G U P A 2
H32B H 1.0741 0.5689 0.7025 0.028 Uiso 0.313(7) 1 calc R U P A 2
C33B C 1.1117(10) 0.5729(2) 0.6133(7) 0.021(2) Uani 0.313(7) 1 d G U P A 2
H33B H 1.1418 0.5887 0.6293 0.025 Uiso 0.313(7) 1 calc R U P A 2
C34B C 1.1080(9) 0.56158(19) 0.5465(6) 0.021(2) Uani 0.313(7) 1 d G U P A 2
H34B H 1.1355 0.5696 0.5167 0.025 Uiso 0.313(7) 1 calc R U P A 2
C35B C 1.0640(9) 0.53848(19) 0.5232(7) 0.024(3) Uani 0.313(7) 1 d G U P A 2
H35B H 1.0614 0.5307 0.4775 0.029 Uiso 0.313(7) 1 calc R U P A 2
C36B C 1.0238(11) 0.5267(2) 0.5667(9) 0.017(2) Uani 0.313(7) 1 d G U P A 2
H36B H 0.9937 0.5109 0.5507 0.020 Uiso 0.313(7) 1 calc R U P A 2
C411 C 0.72545(14) 0.53547(4) 0.61057(13) 0.0167(5) Uani 1 1 d . U . . .
C412 C 0.67609(15) 0.55736(5) 0.57943(13) 0.0194(5) Uani 1 1 d . U . . .
H412 H 0.6723 0.5636 0.5316 0.023 Uiso 1 1 calc R U . . .
C413 C 0.63227(16) 0.57014(5) 0.61878(15) 0.0241(5) Uani 1 1 d . U . . .
H413 H 0.5991 0.5852 0.5978 0.029 Uiso 1 1 calc R U . . .
C414 C 0.63675(16) 0.56113(5) 0.68786(15) 0.0250(5) Uani 1 1 d . U . . .
H414 H 0.6063 0.5699 0.7141 0.030 Uiso 1 1 calc R U . . .
C415 C 0.68551(16) 0.53934(5) 0.71907(14) 0.0243(5) Uani 1 1 d . U . . .
H415 H 0.6891 0.5332 0.7669 0.029 Uiso 1 1 calc R U . . .
C416 C 0.72909(15) 0.52649(5) 0.68036(13) 0.0196(5) Uani 1 1 d . U . . .
H416 H 0.7618 0.5114 0.7015 0.024 Uiso 1 1 calc R U . . .
C421 C 0.71693(15) 0.48965(4) 0.52557(12) 0.0167(4) Uani 1 1 d . U . . .
C422 C 0.75082(15) 0.46519(5) 0.54147(13) 0.0190(5) Uani 1 1 d . U . . .
H422 H 0.8115 0.4624 0.5771 0.023 Uiso 1 1 calc R U . . .
C423 C 0.69562(16) 0.44475(5) 0.50511(14) 0.0218(5) Uani 1 1 d . U . . .
H423 H 0.7185 0.4280 0.5159 0.026 Uiso 1 1 calc R U . . .
C424 C 0.60711(16) 0.44893(5) 0.45306(14) 0.0221(5) Uani 1 1 d . U . . .
H424 H 0.5699 0.4350 0.4276 0.026 Uiso 1 1 calc R U . . .
C425 C 0.57252(16) 0.47337(5) 0.43798(14) 0.0250(5) Uani 1 1 d . U . . .
H425 H 0.5115 0.4761 0.4029 0.030 Uiso 1 1 calc R U . . .
C426 C 0.62692(16) 0.49375(5) 0.47404(14) 0.0225(5) Uani 1 1 d . U . . .
H426 H 0.6033 0.5105 0.4639 0.027 Uiso 1 1 calc R U . . .
C431 C 0.79484(15) 0.53445(5) 0.48927(13) 0.0176(5) Uani 1 1 d . U . . .
C432 C 0.81430(16) 0.56029(5) 0.49458(13) 0.0212(5) Uani 1 1 d . U . . .
H432 H 0.8149 0.5697 0.5371 0.025 Uiso 1 1 calc R U . . .
C433 C 0.83272(18) 0.57215(5) 0.43790(14) 0.0271(6) Uani 1 1 d . U . . .
H433 H 0.8439 0.5899 0.4408 0.032 Uiso 1 1 calc R U . . .
C434 C 0.83500(19) 0.55846(5) 0.37698(15) 0.0300(6) Uani 1 1 d . U . . .
H434 H 0.8488 0.5667 0.3388 0.036 Uiso 1 1 calc R U . . .
C435 C 0.81714(17) 0.53267(5) 0.37168(14) 0.0254(5) Uani 1 1 d . U . . .
H435 H 0.8194 0.5232 0.3302 0.030 Uiso 1 1 calc R U . . .
C436 C 0.79588(15) 0.52062(5) 0.42706(13) 0.0193(5) Uani 1 1 d . U . . .
H436 H 0.7821 0.5030 0.4227 0.023 Uiso 1 1 calc R U . . .
P51 P 0.3217(4) 0.21723(15) 0.0516(3) 0.0291(11) Uani 0.687(7) 1 d . U P A 1
P61 P 0.1796(4) 0.21050(11) -0.1011(3) 0.0211(6) Uani 0.687(7) 1 d . U P A 1
P51B P 0.3263(9) 0.2146(3) 0.0559(6) 0.0205(15) Uani 0.313(7) 1 d . U P A 2
P61B P 0.1817(10) 0.2095(3) -0.1087(8) 0.036(2) Uani 0.313(7) 1 d . U P A 2
N3 N 0.24996(14) 0.22393(4) -0.02870(14) 0.0312(5) Uani 1 1 d . U . . .
C511 C 0.28437(17) 0.19283(5) 0.10067(16) 0.0301(6) Uani 1 1 d . U . . .
C512 C 0.27756(18) 0.16777(5) 0.07522(16) 0.0325(6) Uani 1 1 d . U . . .
H512 H 0.2995 0.1633 0.0376 0.039 Uiso 1 1 calc R U . . .
C513 C 0.23895(19) 0.14950(6) 0.10459(18) 0.0390(7) Uani 1 1 d . U . . .
H513 H 0.2355 0.1324 0.0880 0.047 Uiso 1 1 calc R U . . .
C514 C 0.2054(2) 0.15615(7) 0.1582(2) 0.0455(8) Uani 1 1 d . U . . .
H514 H 0.1764 0.1437 0.1766 0.055 Uiso 1 1 calc R U . . .
C515 C 0.2136(2) 0.18052(7) 0.1852(2) 0.0477(8) Uani 1 1 d . U . . .
H515 H 0.1920 0.1847 0.2232 0.057 Uiso 1 1 calc R U . . .
C516 C 0.2536(2) 0.19909(6) 0.15726(18) 0.0390(7) Uani 1 1 d . U . . .
H516 H 0.2599 0.2159 0.1765 0.047 Uiso 1 1 calc R U . . .
C521 C 0.3535(5) 0.24431(14) 0.1114(4) 0.0306(14) Uani 0.687(7) 1 d G U P A 1
C522 C 0.2880(4) 0.26269(14) 0.1021(4) 0.059(3) Uani 0.687(7) 1 d G U P A 1
H522 H 0.2271 0.2601 0.0666 0.070 Uiso 0.687(7) 1 calc R U P A 1
C523 C 0.3115(4) 0.28488(13) 0.1447(4) 0.067(2) Uani 0.687(7) 1 d G U P A 1
H523 H 0.2668 0.2974 0.1384 0.080 Uiso 0.687(7) 1 calc R U P A 1
C524 C 0.4006(4) 0.28870(12) 0.1967(4) 0.0496(18) Uani 0.687(7) 1 d G U P A 1
H524 H 0.4167 0.3039 0.2258 0.060 Uiso 0.687(7) 1 calc R U P A 1
C525 C 0.4660(3) 0.27031(13) 0.2060(4) 0.0348(15) Uani 0.687(7) 1 d G U P A 1
H525 H 0.5269 0.2729 0.2415 0.042 Uiso 0.687(7) 1 calc R U P A 1
C526 C 0.4425(4) 0.24812(13) 0.1633(5) 0.0284(13) Uani 0.687(7) 1 d G U P A 1
H526 H 0.4872 0.2356 0.1697 0.034 Uiso 0.687(7) 1 calc R U P A 1
C51B C 0.3406(11) 0.2469(3) 0.0999(10) 0.038(4) Uani 0.313(7) 1 d G U P A 2
C52B C 0.2736(9) 0.2655(3) 0.0767(8) 0.042(3) Uani 0.313(7) 1 d G U P A 2
H52B H 0.2168 0.2622 0.0356 0.051 Uiso 0.313(7) 1 calc R U P A 2
C53B C 0.2896(8) 0.2888(3) 0.1135(8) 0.057(4) Uani 0.313(7) 1 d G U P A 2
H53B H 0.2438 0.3015 0.0976 0.068 Uiso 0.313(7) 1 calc R U P A 2
C54B C 0.3727(9) 0.2936(3) 0.1735(8) 0.049(4) Uani 0.313(7) 1 d G U P A 2
H54B H 0.3837 0.3095 0.1987 0.059 Uiso 0.313(7) 1 calc R U P A 2
C55B C 0.4398(8) 0.2751(3) 0.1967(9) 0.038(3) Uani 0.313(7) 1 d G U P A 2
H55B H 0.4966 0.2783 0.2377 0.046 Uiso 0.313(7) 1 calc R U P A 2
C56B C 0.4237(10) 0.2517(3) 0.1599(11) 0.031(3) Uani 0.313(7) 1 d G U P A 2
H56B H 0.4696 0.2391 0.1757 0.038 Uiso 0.313(7) 1 calc R U P A 2
C531 C 0.42774(17) 0.20435(5) 0.05284(16) 0.0278(6) Uani 1 1 d . U . . .
C532 C 0.48198(18) 0.18783(5) 0.10977(16) 0.0314(6) Uani 1 1 d . U . . .
H532 H 0.4630 0.1823 0.1483 0.038 Uiso 1 1 calc R U . . .
C533 C 0.56416(18) 0.17949(5) 0.10996(17) 0.0336(6) Uani 1 1 d . U . . .
H533 H 0.6015 0.1683 0.1488 0.040 Uiso 1 1 calc R U . . .
C534 C 0.59158(18) 0.18746(5) 0.05385(18) 0.0342(6) Uani 1 1 d . U . . .
H534 H 0.6473 0.1816 0.0538 0.041 Uiso 1 1 calc R U . . .
C535 C 0.53804(18) 0.20403(5) -0.00241(17) 0.0323(6) Uani 1 1 d . U . . .
H535 H 0.5570 0.2094 -0.0411 0.039 Uiso 1 1 calc R U . . .
C536 C 0.45653(17) 0.21284(5) -0.00238(16) 0.0294(6) Uani 1 1 d . U . . .
H536 H 0.4207 0.2246 -0.0400 0.035 Uiso 1 1 calc R U . . .
C611 C 0.07832(16) 0.20098(5) -0.09223(15) 0.0260(5) Uani 1 1 d . U . . .
C612 C 0.00797(17) 0.18885(5) -0.15159(15) 0.0286(6) Uani 1 1 d . U . . .
H612 H 0.0136 0.1855 -0.1983 0.034 Uiso 1 1 calc R U . . .
C613 C -0.07009(17) 0.18166(5) -0.14276(15) 0.0286(6) Uani 1 1 d . U . . .
H613 H -0.1173 0.1731 -0.1831 0.034 Uiso 1 1 calc R U . . .
C614 C -0.07939(17) 0.18689(5) -0.07525(15) 0.0285(6) Uani 1 1 d . U . . .
H614 H -0.1330 0.1820 -0.0693 0.034 Uiso 1 1 calc R U . . .
C615 C -0.01117(18) 0.19918(6) -0.01700(17) 0.0348(6) Uani 1 1 d . U . . .
H615 H -0.0176 0.2027 0.0293 0.042 Uiso 1 1 calc R U . . .
C616 C 0.06742(18) 0.20648(6) -0.02524(16) 0.0332(6) Uani 1 1 d . U . . .
H616 H 0.1139 0.2153 0.0150 0.040 Uiso 1 1 calc R U . . .
C621 C 0.1452(8) 0.23409(13) -0.1768(4) 0.0300(14) Uani 0.687(7) 1 d G U P A 1
C622 C 0.1306(7) 0.22820(10) -0.2517(4) 0.0335(14) Uani 0.687(7) 1 d G U P A 1
H622 H 0.1408 0.2114 -0.2646 0.040 Uiso 0.687(7) 1 calc R U P A 1
C623 C 0.1010(5) 0.24683(11) -0.3078(3) 0.0366(14) Uani 0.687(7) 1 d G U P A 1
H623 H 0.0910 0.2428 -0.3590 0.044 Uiso 0.687(7) 1 calc R U P A 1
C624 C 0.0861(5) 0.27135(11) -0.2890(3) 0.0355(14) Uani 0.687(7) 1 d G U P A 1
H624 H 0.0658 0.2841 -0.3273 0.043 Uiso 0.687(7) 1 calc R U P A 1
C625 C 0.1007(5) 0.27724(11) -0.2141(3) 0.0407(15) Uani 0.687(7) 1 d G U P A 1
H625 H 0.0905 0.2940 -0.2012 0.049 Uiso 0.687(7) 1 calc R U P A 1
C626 C 0.1303(7) 0.25861(14) -0.1580(3) 0.0348(13) Uani 0.687(7) 1 d G U P A 1
H626 H 0.1403 0.2626 -0.1068 0.042 Uiso 0.687(7) 1 calc R U P A 1
C61B C 0.1489(18) 0.2308(3) -0.1856(10) 0.041(3) Uani 0.313(7) 1 d G U P A 2
C62B C 0.1335(16) 0.2220(3) -0.2583(11) 0.045(3) Uani 0.313(7) 1 d G U P A 2
H62B H 0.1444 0.2047 -0.2657 0.054 Uiso 0.313(7) 1 calc R U P A 2
C63B C 0.1023(13) 0.2385(3) -0.3202(9) 0.056(4) Uani 0.313(7) 1 d G U P A 2
H63B H 0.0918 0.2325 -0.3699 0.067 Uiso 0.313(7) 1 calc R U P A 2
C64B C 0.0863(12) 0.2638(3) -0.3094(9) 0.053(4) Uani 0.313(7) 1 d G U P A 2
H64B H 0.0650 0.2751 -0.3517 0.063 Uiso 0.313(7) 1 calc R U P A 2
C65B C 0.1017(12) 0.2726(3) -0.2367(10) 0.054(4) Uani 0.313(7) 1 d G U P A 2
H65B H 0.0908 0.2898 -0.2293 0.065 Uiso 0.313(7) 1 calc R U P A 2
C66B C 0.1330(15) 0.2561(4) -0.1748(9) 0.050(4) Uani 0.313(7) 1 d G U P A 2
H66B H 0.1435 0.2621 -0.1251 0.060 Uiso 0.313(7) 1 calc R U P A 2
C631 C 0.22734(16) 0.18337(5) -0.13232(14) 0.0256(5) Uani 1 1 d . U . . .
C632 C 0.29893(17) 0.18767(6) -0.15519(15) 0.0303(6) Uani 1 1 d . U . . .
H632 H 0.3154 0.2045 -0.1616 0.036 Uiso 1 1 calc R U . . .
C633 C 0.34541(19) 0.16748(6) -0.16839(16) 0.0347(6) Uani 1 1 d . U . . .
H633 H 0.3943 0.1705 -0.1832 0.042 Uiso 1 1 calc R U . . .
C634 C 0.32054(19) 0.14283(6) -0.16002(16) 0.0350(6) Uani 1 1 d . U . . .
H634 H 0.3526 0.1290 -0.1690 0.042 Uiso 1 1 calc R U . . .
C635 C 0.24927(18) 0.13845(5) -0.13868(15) 0.0310(6) Uani 1 1 d . U . . .
H635 H 0.2319 0.1216 -0.1338 0.037 Uiso 1 1 calc R U . . .
C636 C 0.20297(17) 0.15862(5) -0.12431(14) 0.0268(5) Uani 1 1 d . U . . .
H636 H 0.1546 0.1555 -0.1090 0.032 Uiso 1 1 calc R U . . .
P71 P 0.62238(5) 0.30157(2) 0.05394(4) 0.02967(16) Uani 1 1 d . U . . .
P81 P 0.79957(5) 0.29798(2) 0.04328(4) 0.02642(15) Uani 1 1 d . U . . .
N4 N 0.69771(16) 0.30594(4) 0.02121(14) 0.0341(5) Uani 1 1 d . U . . .
C711 C 0.5883(8) 0.33192(13) 0.0723(6) 0.0326(16) Uani 0.687(7) 1 d G U P A 1
C712 C 0.6066(7) 0.35303(15) 0.0374(5) 0.0345(14) Uani 0.687(7) 1 d G U P A 1
H712 H 0.6367 0.3511 0.0039 0.041 Uiso 0.687(7) 1 calc R U P A 1
C713 C 0.5810(5) 0.37700(13) 0.0514(4) 0.0397(17) Uani 0.687(7) 1 d G U P A 1
H713 H 0.5935 0.3914 0.0275 0.048 Uiso 0.687(7) 1 calc R U P A 1
C714 C 0.5370(5) 0.37987(12) 0.1003(4) 0.0397(17) Uani 0.687(7) 1 d G U P A 1
H714 H 0.5195 0.3963 0.1099 0.048 Uiso 0.687(7) 1 calc R U P A 1
C715 C 0.5187(6) 0.35876(14) 0.1352(4) 0.0411(16) Uani 0.687(7) 1 d G U P A 1
H715 H 0.4887 0.3607 0.1687 0.049 Uiso 0.687(7) 1 calc R U P A 1
C716 C 0.5444(8) 0.33479(12) 0.1212(6) 0.0360(16) Uani 0.687(7) 1 d G U P A 1
H716 H 0.5319 0.3204 0.1451 0.043 Uiso 0.687(7) 1 calc R U P A 1
C41B C 0.5839(17) 0.3314(3) 0.0852(13) 0.029(3) Uani 0.313(7) 1 d G U P A 2
C42B C 0.5984(14) 0.3539(3) 0.0538(10) 0.032(3) Uani 0.313(7) 1 d G U P A 2
H42B H 0.6295 0.3536 0.0208 0.039 Uiso 0.313(7) 1 calc R U P A 2
C43B C 0.5676(11) 0.3767(3) 0.0708(8) 0.030(3) Uani 0.313(7) 1 d G U P A 2
H43B H 0.5775 0.3920 0.0493 0.036 Uiso 0.313(7) 1 calc R U P A 2
C44B C 0.5222(12) 0.3770(3) 0.1191(8) 0.041(3) Uani 0.313(7) 1 d G U P A 2
H44B H 0.5011 0.3926 0.1306 0.049 Uiso 0.313(7) 1 calc R U P A 2
C45B C 0.5077(14) 0.3546(3) 0.1505(10) 0.041(3) Uani 0.313(7) 1 d G U P A 2
H45B H 0.4766 0.3548 0.1835 0.050 Uiso 0.313(7) 1 calc R U P A 2
C46B C 0.5386(17) 0.3318(3) 0.1335(13) 0.036(3) Uani 0.313(7) 1 d G U P A 2
H46B H 0.5286 0.3164 0.1550 0.043 Uiso 0.313(7) 1 calc R U P A 2
C721 C 0.5222(2) 0.28826(9) -0.01775(19) 0.0314(14) Uani 0.687(7) 1 d G U P A 1
C722 C 0.4412(3) 0.28760(9) -0.0080(2) 0.0387(13) Uani 0.687(7) 1 d G U P A 1
H722 H 0.4395 0.2933 0.0386 0.046 Uiso 0.687(7) 1 calc R U P A 1
C723 C 0.3626(2) 0.27861(8) -0.0663(2) 0.0405(13) Uani 0.687(7) 1 d G U P A 1
H723 H 0.3072 0.2782 -0.0596 0.049 Uiso 0.687(7) 1 calc R U P A 1
C724 C 0.3650(2) 0.27027(9) -0.13443(18) 0.0406(14) Uani 0.687(7) 1 d G U P A 1
H724 H 0.3113 0.2641 -0.1743 0.049 Uiso 0.687(7) 1 calc R U P A 1
C725 C 0.4460(3) 0.27093(12) -0.14420(19) 0.067(2) Uani 0.687(7) 1 d G U P A 1
H725 H 0.4477 0.2652 -0.1907 0.080 Uiso 0.687(7) 1 calc R U P A 1
C726 C 0.5246(2) 0.27993(11) -0.0859(2) 0.058(2) Uani 0.687(7) 1 d G U P A 1
H726 H 0.5800 0.2804 -0.0925 0.070 Uiso 0.687(7) 1 calc R U P A 1
C71B C 0.5291(6) 0.28535(19) -0.0249(5) 0.041(3) Uani 0.313(7) 1 d G U P A 2
C72B C 0.4392(6) 0.29100(19) -0.0394(6) 0.052(4) Uani 0.313(7) 1 d G U P A 2
H72B H 0.4257 0.3028 -0.0079 0.062 Uiso 0.313(7) 1 calc R U P A 2
C73B C 0.3692(5) 0.27945(18) -0.1001(6) 0.056(4) Uani 0.313(7) 1 d G U P A 2
H73B H 0.3078 0.2833 -0.1100 0.067 Uiso 0.313(7) 1 calc R U P A 2
C74B C 0.3891(7) 0.26225(19) -0.1462(5) 0.055(3) Uani 0.313(7) 1 d G U P A 2
H74B H 0.3413 0.2544 -0.1877 0.066 Uiso 0.313(7) 1 calc R U P A 2
C75B C 0.4789(7) 0.2566(2) -0.1317(5) 0.060(3) Uani 0.313(7) 1 d G U P A 2
H75B H 0.4925 0.2448 -0.1632 0.072 Uiso 0.313(7) 1 calc R U P A 2
C76B C 0.5489(6) 0.2682(2) -0.0710(5) 0.047(3) Uani 0.313(7) 1 d G U P A 2
H76B H 0.6103 0.2643 -0.0611 0.056 Uiso 0.313(7) 1 calc R U P A 2
C731 C 0.65505(16) 0.28199(5) 0.13729(15) 0.0265(5) Uani 1 1 d . U . . .
C732 C 0.64016(17) 0.25581(5) 0.12990(16) 0.0292(6) Uani 1 1 d . U . . .
H732 H 0.6096 0.2485 0.0807 0.035 Uiso 1 1 calc R U . . .
C733 C 0.67007(18) 0.24061(5) 0.19431(17) 0.0319(6) Uani 1 1 d . U . . .
H733 H 0.6610 0.2228 0.1892 0.038 Uiso 1 1 calc R U . . .
C734 C 0.71314(18) 0.25127(5) 0.26607(16) 0.0314(6) Uani 1 1 d . U . . .
H734 H 0.7326 0.2408 0.3102 0.038 Uiso 1 1 calc R U . . .
C735 C 0.72799(18) 0.27712(5) 0.27388(16) 0.0297(6) Uani 1 1 d . U . . .
H735 H 0.7575 0.2843 0.3233 0.036 Uiso 1 1 calc R U . . .
C736 C 0.69990(17) 0.29254(5) 0.20984(15) 0.0274(6) Uani 1 1 d . U . . .
H736 H 0.7112 0.3103 0.2153 0.033 Uiso 1 1 calc R U . . .
C811 C 0.87721(18) 0.32061(5) 0.10782(15) 0.0262(5) Uani 1 1 d . U . . .
C812 C 0.9685(2) 0.32100(6) 0.11922(18) 0.0393(7) Uani 1 1 d . U . . .
H812 H 0.9906 0.3090 0.0937 0.047 Uiso 1 1 calc R U . . .
C813 C 1.0269(2) 0.33873(6) 0.1675(2) 0.0472(8) Uani 1 1 d . U . . .
H813 H 1.0891 0.3389 0.1752 0.057 Uiso 1 1 calc R U . . .
C814 C 0.9951(2) 0.35629(6) 0.20485(18) 0.0386(7) Uani 1 1 d . U . . .
H814 H 1.0354 0.3685 0.2379 0.046 Uiso 1 1 calc R U . . .
C815 C 0.90471(18) 0.35611(5) 0.19405(16) 0.0289(6) Uani 1 1 d . U . . .
H815 H 0.8829 0.3681 0.2197 0.035 Uiso 1 1 calc R U . . .
C816 C 0.84597(18) 0.33830(5) 0.14558(15) 0.0254(5) Uani 1 1 d . U . . .
H816 H 0.7839 0.3382 0.1381 0.030 Uiso 1 1 calc R U . . .
C821 C 0.8281(3) 0.29778(11) -0.0401(3) 0.0312(13) Uani 0.687(7) 1 d G U P A 1
C822 C 0.8992(4) 0.28330(11) -0.0421(3) 0.0381(13) Uani 0.687(7) 1 d G U P A 1
H822 H 0.9284 0.2712 -0.0031 0.046 Uiso 0.687(7) 1 calc R U P A 1
C823 C 0.9276(3) 0.28654(10) -0.1012(3) 0.0504(15) Uani 0.687(7) 1 d G U P A 1
H823 H 0.9762 0.2766 -0.1027 0.060 Uiso 0.687(7) 1 calc R U P A 1
C824 C 0.8849(4) 0.30425(8) -0.1583(2) 0.0494(14) Uani 0.687(7) 1 d G U P A 1
H824 H 0.9043 0.3065 -0.1987 0.059 Uiso 0.687(7) 1 calc R U P A 1
C825 C 0.8138(4) 0.31873(7) -0.1562(2) 0.0488(14) Uani 0.687(7) 1 d G U P A 1
H825 H 0.7845 0.3308 -0.1952 0.059 Uiso 0.687(7) 1 calc R U P A 1
C826 C 0.7854(3) 0.31549(9) -0.0971(2) 0.0423(14) Uani 0.687(7) 1 d G U P A 1
H826 H 0.7367 0.3254 -0.0957 0.051 Uiso 0.687(7) 1 calc R U P A 1
C81B C 0.8042(9) 0.3000(3) -0.0462(5) 0.039(3) Uani 0.313(7) 1 d G U P A 2
C82B C 0.8795(8) 0.2897(3) -0.0539(6) 0.047(3) Uani 0.313(7) 1 d G U P A 2
H82B H 0.9224 0.2801 -0.0133 0.057 Uiso 0.313(7) 1 calc R U P A 2
C83B C 0.8919(9) 0.2934(3) -0.1210(7) 0.060(3) Uani 0.313(7) 1 d G U P A 2
H83B H 0.9434 0.2863 -0.1263 0.072 Uiso 0.313(7) 1 calc R U P A 2
C84B C 0.8291(10) 0.3073(2) -0.1804(5) 0.070(4) Uani 0.313(7) 1 d G U P A 2
H84B H 0.8376 0.3098 -0.2263 0.084 Uiso 0.313(7) 1 calc R U P A 2
C85B C 0.7538(10) 0.31769(19) -0.1727(5) 0.071(4) Uani 0.313(7) 1 d G U P A 2
H85B H 0.7108 0.3272 -0.2133 0.085 Uiso 0.313(7) 1 calc R U P A 2
C86B C 0.7413(8) 0.3140(2) -0.1056(5) 0.048(3) Uani 0.313(7) 1 d G U P A 2
H86B H 0.6899 0.3211 -0.1003 0.057 Uiso 0.313(7) 1 calc R U P A 2
C831 C 0.82644(17) 0.26692(5) 0.08302(15) 0.0261(5) Uani 1 1 d . U . . .
C832 C 0.7946(2) 0.24595(5) 0.03473(18) 0.0346(6) Uani 1 1 d . U . . .
H832 H 0.7654 0.2483 -0.0190 0.042 Uiso 1 1 calc R U . . .
C833 C 0.8059(2) 0.22165(5) 0.0653(2) 0.0389(7) Uani 1 1 d . U . . .
H833 H 0.7859 0.2073 0.0327 0.047 Uiso 1 1 calc R U . . .
C834 C 0.8463(2) 0.21867(6) 0.1433(2) 0.0400(7) Uani 1 1 d . U . . .
H834 H 0.8533 0.2021 0.1645 0.048 Uiso 1 1 calc R U . . .
C835 C 0.87677(19) 0.23921(6) 0.19130(18) 0.0359(7) Uani 1 1 d . U . . .
H835 H 0.9041 0.2367 0.2450 0.043 Uiso 1 1 calc R U . . .
C836 C 0.86792(17) 0.26339(5) 0.16181(15) 0.0278(6) Uani 1 1 d . U . . .
H836 H 0.8899 0.2775 0.1950 0.033 Uiso 1 1 calc R U . . .
N1A N 1.07766(16) 0.38713(4) 0.39610(14) 0.0335(5) Uani 1 1 d . U . . .
C1A C 1.04524(17) 0.38072(5) 0.43669(15) 0.0253(5) Uani 1 1 d . U . . .
C2A C 1.00467(17) 0.37303(6) 0.48856(16) 0.0306(6) Uani 1 1 d . U . . .
H2A1 H 1.0154 0.3861 0.5275 0.046 Uiso 1 1 calc R U . . .
H2A2 H 1.0320 0.3571 0.5133 0.046 Uiso 1 1 calc R U . . .
H2A3 H 0.9392 0.3707 0.4600 0.046 Uiso 1 1 calc R U . . .
N1B N 0.36876(18) 0.38679(5) 0.53906(16) 0.0417(6) Uani 1 1 d . U . . .
C1B C 0.4345(2) 0.38293(6) 0.53458(17) 0.0371(7) Uani 1 1 d . U . . .
C2B C 0.5207(3) 0.37862(8) 0.5273(3) 0.0669(12) Uani 1 1 d . U . . .
H2B1 H 0.5319 0.3926 0.4984 0.100 Uiso 1 1 calc R U . . .
H2B2 H 0.5175 0.3626 0.5003 0.100 Uiso 1 1 calc R U . . .
H2B3 H 0.5702 0.3778 0.5782 0.100 Uiso 1 1 calc R U . . .
Co1 Co 0.7631(3) 0.36287(9) 0.4985(2) 0.0160(4) Uani 0.687(7) 1 d . U P A 1
Co1B Co 0.7555(7) 0.3639(2) 0.4940(5) 0.0274(15) Uani 0.313(7) 1 d . U P A 2
P1 P 0.58001(4) 0.37955(2) 0.35627(4) 0.02551(14) Uani 1 1 d . U . . .
P2 P 0.72641(4) 0.36402(2) 0.31962(4) 0.02378(14) Uani 1 1 d . U . . .
P3 P 0.62953(5) 0.32733(2) 0.36650(4) 0.02588(14) Uani 1 1 d . U . . .
P4 P 0.93642(5) 0.34636(2) 0.64636(4) 0.02393(14) Uani 1 1 d . U . . .
P5 P 0.78551(5) 0.36614(2) 0.67099(4) 0.02357(14) Uani 1 1 d . U . . .
P6 P 0.89635(4) 0.39898(2) 0.62723(4) 0.02083(13) Uani 1 1 d . U . . .
O22 O 0.75589(12) 0.36740(4) 0.25699(10) 0.0351(5) Uani 1 1 d . U . . .
O1 O 0.63825(11) 0.38173(3) 0.30442(10) 0.0251(4) Uani 1 1 d . U . . .
O11 O 0.64117(12) 0.38455(3) 0.43719(10) 0.0263(4) Uani 1 1 d . U . . .
O12 O 0.49538(13) 0.39400(4) 0.31955(12) 0.0363(5) Uani 1 1 d . U . . .
O2 O 0.68167(11) 0.33621(3) 0.31325(10) 0.0264(4) Uani 1 1 d . U . . .
O21 O 0.79202(11) 0.36787(3) 0.40037(9) 0.0224(4) Uani 1 1 d . U . . .
O3 O 0.55427(11) 0.34976(3) 0.34632(11) 0.0280(4) Uani 1 1 d . U . . .
O31 O 0.69407(12) 0.32983(3) 0.44810(10) 0.0250(4) Uani 1 1 d . U . . .
O32 O 0.58255(14) 0.30338(4) 0.33785(12) 0.0381(5) Uani 1 1 d . U . . .
O4 O 0.87139(12) 0.34709(3) 0.69318(10) 0.0253(4) Uani 1 1 d . U . . .
O41 O 0.87903(12) 0.34135(3) 0.56428(10) 0.0250(4) Uani 1 1 d . U . . .
O42 O 1.01521(13) 0.33049(4) 0.68940(11) 0.0336(4) Uani 1 1 d . U . . .
O5 O 0.83624(11) 0.39301(3) 0.67575(9) 0.0221(4) Uani 1 1 d . U . . .
O51 O 0.72298(12) 0.36137(3) 0.59001(10) 0.0254(4) Uani 1 1 d . U . . .
O52 O 0.75057(14) 0.36561(4) 0.73104(11) 0.0335(4) Uani 1 1 d . U . . .
O6 O 0.96841(11) 0.37587(3) 0.65511(10) 0.0235(4) Uani 1 1 d . U . . .
O61 O 0.83743(11) 0.39530(3) 0.54493(9) 0.0214(4) Uani 1 1 d . U . . .
O62 O 0.94370(13) 0.42314(3) 0.65363(10) 0.0292(4) Uani 1 1 d . U . . .

loop_
_atom_site_aniso_label
_atom_site_aniso_U_11
_atom_site_aniso_U_22
_atom_site_aniso_U_33
_atom_site_aniso_U_23
_atom_site_aniso_U_13
_atom_site_aniso_U_12
P11 0.0118(3) 0.0200(3) 0.0144(3) -0.0006(2) 0.0060(2) 0.0008(2)
P21 0.0117(3) 0.0187(3) 0.0136(3) -0.0009(2) 0.0062(2) 0.0007(2)
N1 0.0135(9) 0.0201(10) 0.0171(9) -0.0019(8) 0.0067(7) 0.0007(7)
C111 0.0149(10) 0.0214(12) 0.0145(10) 0.0005(9) 0.0060(8) 0.0026(9)
C112 0.0138(10) 0.0322(14) 0.0158(11) 0.0008(10) 0.0049(9) -0.0005(9)
C113 0.0197(11) 0.0382(15) 0.0169(11) 0.0007(10) 0.0090(9) 0.0043(10)
C114 0.0287(13) 0.0344(15) 0.0167(12) -0.0030(10) 0.0088(10) 0.0051(11)
C115 0.0269(13) 0.0271(14) 0.0193(12) -0.0011(10) 0.0054(10) -0.0026(10)
C116 0.0189(11) 0.0240(13) 0.0184(11) 0.0000(9) 0.0065(9) 0.0002(9)
C121 0.0158(10) 0.0247(12) 0.0148(11) 0.0009(9) 0.0083(9) 0.0039(9)
C122 0.0182(11) 0.0255(13) 0.0254(13) 0.0012(10) 0.0100(10) 0.0015(9)
C123 0.0272(13) 0.0256(14) 0.0304(14) 0.0044(11) 0.0153(11) 0.0034(10)
C124 0.0274(13) 0.0326(15) 0.0197(12) 0.0061(10) 0.0116(10) 0.0121(11)
C125 0.0187(12) 0.0363(15) 0.0212(12) 0.0025(11) 0.0066(10) 0.0082(10)
C126 0.0171(11) 0.0255(13) 0.0215(12) -0.0004(10) 0.0071(9) 0.0012(9)
C131 0.0115(10) 0.0258(13) 0.0174(11) 0.0005(9) 0.0045(9) -0.0011(9)
C132 0.0142(11) 0.0313(14) 0.0185(11) 0.0030(10) 0.0066(9) 0.0028(9)
C133 0.0186(12) 0.0471(17) 0.0240(13) 0.0082(11) 0.0129(10) 0.0042(11)
C134 0.0250(13) 0.0471(18) 0.0314(14) 0.0164(13) 0.0129(12) -0.0003(12)
C135 0.0312(14) 0.0300(15) 0.0309(14) 0.0093(11) 0.0079(12) -0.0031(11)
C136 0.0210(12) 0.0264(14) 0.0212(12) 0.0004(10) 0.0061(10) 0.0001(10)
C211 0.0139(10) 0.0212(12) 0.0150(10) -0.0006(9) 0.0062(8) 0.0034(9)
C212 0.0130(10) 0.0204(12) 0.0160(11) -0.0009(9) 0.0052(8) 0.0016(9)
C213 0.0163(11) 0.0276(13) 0.0180(11) 0.0022(10) 0.0094(9) 0.0030(9)
C214 0.0292(13) 0.0295(14) 0.0227(12) -0.0025(10) 0.0152(11) 0.0066(11)
C215 0.0402(15) 0.0230(14) 0.0315(14) -0.0051(11) 0.0204(12) 0.0010(11)
C216 0.0277(13) 0.0232(13) 0.0258(13) 0.0001(10) 0.0153(11) -0.0007(10)
C221 0.0160(10) 0.0216(12) 0.0131(10) -0.0031(9) 0.0073(8) -0.0042(9)
C222 0.0202(11) 0.0259(13) 0.0206(12) -0.0023(10) 0.0121(10) -0.0019(9)
C223 0.0350(14) 0.0253(14) 0.0290(13) -0.0055(11) 0.0211(11) -0.0078(11)
C224 0.0336(14) 0.0366(16) 0.0199(12) -0.0103(11) 0.0139(11) -0.0185(11)
C225 0.0206(12) 0.0478(17) 0.0139(11) 0.0003(11) 0.0041(9) -0.0116(11)
C226 0.0200(11) 0.0310(14) 0.0176(11) 0.0031(10) 0.0075(9) -0.0029(10)
C231 0.0166(10) 0.0201(12) 0.0159(11) -0.0024(9) 0.0063(9) -0.0037(9)
C232 0.0174(11) 0.0291(14) 0.0159(11) -0.0045(10) 0.0059(9) -0.0037(9)
C233 0.0234(12) 0.0361(15) 0.0177(12) -0.0035(10) 0.0096(10) -0.0094(10)
C234 0.0354(14) 0.0320(15) 0.0188(12) 0.0038(11) 0.0088(11) -0.0097(11)
C235 0.0328(14) 0.0279(15) 0.0260(13) 0.0074(11) 0.0090(11) 0.0057(11)
C236 0.0246(12) 0.0261(14) 0.0258(13) 0.0027(10) 0.0121(10) 0.0038(10)
P31 0.0115(3) 0.0206(3) 0.0139(3) 0.0001(2) 0.0067(2) -0.0005(2)
P41 0.0117(3) 0.0185(3) 0.0141(3) -0.0010(2) 0.0055(2) 0.0002(2)
N2 0.0121(8) 0.0221(11) 0.0160(9) -0.0030(8) 0.0055(7) -0.0002(7)
C311 0.0136(10) 0.0213(12) 0.0147(10) -0.0015(9) 0.0065(8) -0.0038(9)
C312 0.0210(11) 0.0202(12) 0.0189(11) 0.0000(9) 0.0086(9) -0.0029(9)
C313 0.0267(13) 0.0199(13) 0.0282(13) -0.0015(10) 0.0133(11) -0.0007(10)
C314 0.0276(13) 0.0280(14) 0.0256(13) -0.0060(10) 0.0140(11) 0.0007(10)
C315 0.0250(12) 0.0325(14) 0.0164(11) -0.0019(10) 0.0099(10) 0.0013(10)
C316 0.0173(11) 0.0214(12) 0.0181(11) 0.0004(9) 0.0080(9) -0.0003(9)
C321 0.0128(10) 0.0230(12) 0.0135(10) -0.0007(9) 0.0075(8) 0.0004(8)
C322 0.0142(10) 0.0239(13) 0.0193(11) -0.0025(9) 0.0077(9) -0.0019(9)
C323 0.0142(11) 0.0324(14) 0.0166(11) -0.0021(10) 0.0057(9) -0.0003(9)
C324 0.0176(11) 0.0284(14) 0.0199(12) 0.0018(10) 0.0089(9) 0.0056(9)
C325 0.0208(11) 0.0215(13) 0.0182(11) -0.0008(9) 0.0107(9) 0.0012(9)
C326 0.0139(10) 0.0260(13) 0.0164(11) -0.0018(9) 0.0090(9) -0.0003(9)
C331 0.012(2) 0.025(3) 0.019(2) 0.0096(18) 0.0088(19) 0.006(2)
C332 0.015(2) 0.023(2) 0.032(3) 0.009(2) 0.014(2) 0.0037(18)
C333 0.015(2) 0.030(3) 0.040(4) 0.018(2) 0.014(3) 0.0076(19)
C334 0.020(2) 0.044(4) 0.037(4) 0.022(3) 0.017(3) 0.011(2)
C335 0.022(2) 0.058(5) 0.026(2) 0.018(3) 0.016(2) 0.011(3)
C336 0.022(2) 0.040(4) 0.022(2) 0.009(3) 0.0113(18) 0.005(3)
C31B 0.015(5) 0.022(5) 0.023(5) 0.007(4) 0.009(4) 0.005(4)
C32B 0.022(5) 0.024(5) 0.029(5) 0.011(4) 0.014(4) 0.008(4)
C33B 0.020(4) 0.022(5) 0.023(6) 0.008(4) 0.011(5) 0.000(3)
C34B 0.020(5) 0.022(6) 0.026(5) 0.008(4) 0.015(4) 0.002(4)
C35B 0.026(4) 0.023(6) 0.034(5) 0.005(4) 0.023(4) 0.003(4)
C36B 0.015(4) 0.019(5) 0.023(4) 0.008(4) 0.014(3) 0.007(4)
C411 0.0114(10) 0.0216(12) 0.0180(11) -0.0029(9) 0.0069(8) -0.0019(8)
C412 0.0152(11) 0.0235(13) 0.0176(11) 0.0012(9) 0.0047(9) 0.0011(9)
C413 0.0179(11) 0.0231(13) 0.0316(13) -0.0009(10) 0.0102(10) 0.0026(10)
C414 0.0210(12) 0.0282(14) 0.0313(13) -0.0052(11) 0.0162(11) 0.0003(10)
C415 0.0222(12) 0.0326(14) 0.0231(12) 0.0013(10) 0.0143(10) 0.0011(10)
C416 0.0155(11) 0.0230(13) 0.0227(12) 0.0016(9) 0.0100(9) 0.0017(9)
C421 0.0137(10) 0.0221(12) 0.0156(11) -0.0009(9) 0.0073(8) -0.0003(8)
C422 0.0152(10) 0.0242(13) 0.0188(11) -0.0001(9) 0.0081(9) 0.0008(9)
C423 0.0200(11) 0.0206(13) 0.0277(13) -0.0020(10) 0.0125(10) 0.0007(9)
C424 0.0215(12) 0.0217(13) 0.0247(12) -0.0053(10) 0.0112(10) -0.0061(9)
C425 0.0179(11) 0.0282(14) 0.0225(12) -0.0020(10) 0.0015(10) -0.0029(10)
C426 0.0178(11) 0.0213(13) 0.0246(12) 0.0007(10) 0.0044(9) 0.0019(9)
C431 0.0135(10) 0.0237(12) 0.0166(11) 0.0006(9) 0.0070(9) -0.0005(9)
C432 0.0210(12) 0.0248(13) 0.0194(11) -0.0022(10) 0.0096(10) -0.0015(10)
C433 0.0330(14) 0.0248(14) 0.0253(13) 0.0000(10) 0.0138(11) -0.0064(11)
C434 0.0364(15) 0.0363(16) 0.0222(13) 0.0030(11) 0.0169(11) -0.0057(12)
C435 0.0267(13) 0.0344(15) 0.0177(12) -0.0041(10) 0.0116(10) -0.0032(11)
C436 0.0181(11) 0.0223(13) 0.0171(11) -0.0023(9) 0.0068(9) -0.0008(9)
P51 0.0189(14) 0.0235(16) 0.047(2) -0.0048(9) 0.0156(14) -0.0002(9)
P61 0.0163(12) 0.0184(11) 0.0267(9) 0.0024(7) 0.0068(8) 0.0001(8)
P51B 0.012(2) 0.021(3) 0.021(2) -0.014(2) -0.0007(16) -0.0015(19)
P61B 0.016(3) 0.039(4) 0.052(4) 0.001(3) 0.013(3) -0.007(2)
N3 0.0193(10) 0.0247(12) 0.0449(13) -0.0049(10) 0.0083(10) -0.0023(9)
C511 0.0177(12) 0.0333(15) 0.0368(15) -0.0065(11) 0.0083(11) -0.0015(10)
C512 0.0236(13) 0.0352(16) 0.0348(15) -0.0073(12) 0.0079(11) -0.0051(11)
C513 0.0290(14) 0.0384(17) 0.0452(17) -0.0023(13) 0.0105(13) -0.0053(12)
C514 0.0338(16) 0.050(2) 0.057(2) 0.0072(16) 0.0231(15) -0.0005(14)
C515 0.0388(17) 0.058(2) 0.057(2) 0.0027(16) 0.0301(16) 0.0080(15)
C516 0.0322(15) 0.0436(18) 0.0437(17) -0.0067(14) 0.0179(13) 0.0040(13)
C521 0.021(3) 0.032(3) 0.042(3) -0.011(2) 0.015(2) -0.004(2)
C522 0.028(3) 0.053(4) 0.082(5) -0.036(4) 0.008(3) 0.000(3)
C523 0.033(3) 0.061(4) 0.094(6) -0.045(4) 0.012(3) 0.006(3)
C524 0.031(3) 0.048(4) 0.071(5) -0.031(3) 0.022(3) -0.005(3)
C525 0.024(3) 0.042(3) 0.043(3) -0.019(2) 0.018(2) -0.008(2)
C526 0.019(3) 0.035(3) 0.034(2) -0.013(2) 0.014(2) -0.0052(19)
C51B 0.026(5) 0.028(5) 0.059(7) -0.019(5) 0.017(5) -0.005(4)
C52B 0.032(6) 0.026(5) 0.070(8) -0.016(5) 0.023(5) -0.003(4)
C53B 0.049(7) 0.038(6) 0.086(9) -0.024(6) 0.030(6) -0.006(5)
C54B 0.044(8) 0.043(6) 0.070(8) -0.026(6) 0.032(6) -0.006(5)
C55B 0.031(7) 0.039(6) 0.055(6) -0.024(5) 0.027(5) -0.010(5)
C56B 0.027(6) 0.035(6) 0.045(6) -0.014(5) 0.028(5) -0.003(4)
C531 0.0184(12) 0.0284(14) 0.0354(14) -0.0117(11) 0.0097(10) -0.0034(10)
C532 0.0243(13) 0.0329(16) 0.0360(15) -0.0072(12) 0.0112(11) -0.0018(11)
C533 0.0252(13) 0.0280(15) 0.0450(17) -0.0049(12) 0.0113(12) 0.0017(11)
C534 0.0255(13) 0.0257(15) 0.0541(18) -0.0120(13) 0.0189(13) -0.0018(11)
C535 0.0282(13) 0.0289(15) 0.0439(16) -0.0107(12) 0.0187(12) -0.0065(11)
C536 0.0231(12) 0.0256(14) 0.0372(15) -0.0092(11) 0.0100(11) -0.0037(10)
C611 0.0162(11) 0.0246(14) 0.0340(14) 0.0032(11) 0.0067(10) -0.0001(9)
C612 0.0218(12) 0.0357(16) 0.0277(13) 0.0030(11) 0.0095(10) -0.0023(11)
C613 0.0195(12) 0.0337(15) 0.0294(13) 0.0023(11) 0.0064(10) -0.0049(11)
C614 0.0220(12) 0.0321(15) 0.0325(14) 0.0060(11) 0.0123(11) 0.0008(11)
C615 0.0262(13) 0.0444(18) 0.0336(15) -0.0054(13) 0.0119(12) -0.0012(12)
C616 0.0213(12) 0.0378(17) 0.0360(15) -0.0088(12) 0.0069(11) -0.0023(11)
C621 0.018(3) 0.027(3) 0.045(3) 0.0078(19) 0.013(2) -0.001(2)
C622 0.029(3) 0.026(3) 0.044(3) 0.009(2) 0.013(2) 0.003(2)
C623 0.026(3) 0.033(4) 0.046(3) 0.012(2) 0.010(2) -0.002(3)
C624 0.021(2) 0.032(3) 0.049(3) 0.014(2) 0.009(2) 0.000(2)
C625 0.028(3) 0.030(3) 0.062(4) 0.010(2) 0.016(3) 0.004(2)
C626 0.023(3) 0.030(2) 0.051(3) 0.004(2) 0.014(2) 0.0028(19)
C61B 0.014(6) 0.044(6) 0.061(6) 0.021(5) 0.013(5) 0.000(5)
C62B 0.027(6) 0.049(7) 0.056(6) 0.029(5) 0.015(5) 0.000(6)
C63B 0.040(7) 0.062(9) 0.063(7) 0.032(6) 0.017(6) 0.003(7)
C64B 0.028(6) 0.052(9) 0.076(8) 0.031(6) 0.019(6) 0.001(7)
C65B 0.032(6) 0.048(7) 0.077(8) 0.030(6) 0.018(6) 0.003(5)
C66B 0.026(6) 0.049(7) 0.075(8) 0.023(5) 0.020(6) -0.001(5)
C631 0.0170(11) 0.0310(14) 0.0256(13) 0.0017(10) 0.0053(10) -0.0021(10)
C632 0.0234(13) 0.0354(16) 0.0313(14) 0.0053(12) 0.0101(11) -0.0032(11)
C633 0.0280(14) 0.0446(17) 0.0345(15) 0.0082(13) 0.0156(12) 0.0033(12)
C634 0.0338(15) 0.0389(17) 0.0328(15) 0.0011(12) 0.0140(12) 0.0061(12)
C635 0.0303(14) 0.0290(15) 0.0302(14) 0.0029(11) 0.0084(11) -0.0018(11)
C636 0.0210(12) 0.0322(14) 0.0244(13) 0.0046(11) 0.0063(10) -0.0020(10)
P71 0.0247(3) 0.0246(4) 0.0314(4) -0.0026(3) 0.0027(3) -0.0009(3)
P81 0.0330(4) 0.0233(4) 0.0239(3) 0.0004(3) 0.0124(3) -0.0035(3)
N4 0.0304(12) 0.0289(13) 0.0352(13) 0.0043(10) 0.0050(10) -0.0006(10)
C711 0.028(3) 0.030(3) 0.032(4) -0.003(2) 0.003(3) 0.005(2)
C712 0.033(3) 0.028(2) 0.034(4) -0.001(2) 0.005(3) 0.004(2)
C713 0.037(3) 0.029(3) 0.043(5) 0.001(3) 0.005(3) 0.005(2)
C714 0.039(3) 0.031(3) 0.038(4) -0.006(2) 0.004(3) 0.013(2)
C715 0.039(3) 0.041(4) 0.037(4) -0.001(3) 0.008(3) 0.013(3)
C716 0.033(3) 0.031(3) 0.037(4) -0.001(2) 0.007(3) 0.006(2)
C41B 0.023(6) 0.023(4) 0.027(6) -0.002(4) -0.005(5) 0.003(4)
C42B 0.028(6) 0.028(5) 0.030(7) -0.003(4) 0.000(5) 0.003(4)
C43B 0.037(7) 0.021(4) 0.019(6) 0.003(4) -0.001(4) 0.006(4)
C44B 0.042(7) 0.043(6) 0.026(7) 0.006(5) 0.002(5) 0.011(5)
C45B 0.040(7) 0.043(6) 0.032(6) 0.009(4) 0.004(5) 0.014(5)
C46B 0.027(6) 0.039(6) 0.031(6) 0.008(4) 0.000(5) 0.012(4)
C721 0.030(2) 0.027(3) 0.028(2) -0.002(2) 0.0026(19) 0.0013(19)
C722 0.030(2) 0.042(3) 0.039(3) -0.011(2) 0.008(2) -0.0081(19)
C723 0.034(2) 0.042(3) 0.041(3) -0.007(2) 0.009(2) -0.0074(19)
C724 0.035(2) 0.042(3) 0.034(3) -0.011(2) 0.004(2) -0.010(2)
C725 0.044(3) 0.114(6) 0.037(3) -0.033(3) 0.011(2) -0.016(3)
C726 0.035(3) 0.096(6) 0.043(3) -0.029(3) 0.014(2) -0.013(3)
C71B 0.034(5) 0.050(7) 0.029(5) -0.004(5) 0.003(4) -0.015(4)
C72B 0.039(5) 0.058(7) 0.044(7) -0.019(6) 0.002(4) -0.014(4)
C73B 0.043(5) 0.057(7) 0.049(7) -0.017(6) 0.001(5) -0.024(5)
C74B 0.071(7) 0.048(7) 0.033(5) -0.002(5) 0.008(5) -0.020(5)
C75B 0.073(6) 0.064(7) 0.034(5) -0.008(5) 0.011(5) -0.023(5)
C76B 0.060(6) 0.047(6) 0.027(4) -0.004(4) 0.012(4) -0.016(4)
C731 0.0191(12) 0.0248(13) 0.0336(14) -0.0035(10) 0.0087(10) 0.0002(10)
C732 0.0235(13) 0.0275(14) 0.0355(14) -0.0089(11) 0.0108(11) -0.0033(10)
C733 0.0288(14) 0.0258(14) 0.0420(16) -0.0019(12) 0.0153(12) -0.0041(11)
C734 0.0295(14) 0.0317(15) 0.0357(15) 0.0002(12) 0.0159(12) 0.0007(11)
C735 0.0264(13) 0.0320(15) 0.0319(14) -0.0071(11) 0.0129(11) -0.0012(11)
C736 0.0231(12) 0.0249(14) 0.0329(14) -0.0078(11) 0.0101(11) -0.0005(10)
C811 0.0301(13) 0.0251(14) 0.0264(13) 0.0000(10) 0.0147(11) -0.0036(10)
C812 0.0364(15) 0.0390(17) 0.0505(18) -0.0109(14) 0.0259(14) -0.0025(13)
C813 0.0329(16) 0.050(2) 0.065(2) -0.0170(17) 0.0269(16) -0.0109(14)
C814 0.0348(15) 0.0386(17) 0.0456(17) -0.0123(14) 0.0195(13) -0.0132(13)
C815 0.0328(14) 0.0258(14) 0.0326(14) -0.0023(11) 0.0177(12) -0.0043(11)
C816 0.0270(13) 0.0234(13) 0.0283(13) 0.0012(10) 0.0137(11) -0.0011(10)
C821 0.043(3) 0.029(3) 0.027(2) 0.0007(19) 0.019(2) -0.004(2)
C822 0.049(3) 0.039(3) 0.035(3) 0.003(2) 0.026(2) 0.001(2)
C823 0.071(4) 0.049(3) 0.050(3) 0.001(3) 0.044(3) 0.003(3)
C824 0.079(4) 0.047(3) 0.031(3) -0.001(2) 0.031(3) -0.006(3)
C825 0.084(4) 0.033(3) 0.033(3) 0.005(2) 0.029(3) -0.004(3)
C826 0.060(3) 0.037(3) 0.032(2) 0.001(2) 0.021(3) 0.002(3)
C81B 0.064(7) 0.029(6) 0.030(4) -0.001(4) 0.025(4) -0.007(5)
C82B 0.073(7) 0.043(7) 0.036(5) -0.001(5) 0.033(5) -0.009(5)
C83B 0.101(8) 0.058(8) 0.037(6) -0.002(5) 0.044(6) -0.004(6)
C84B 0.126(9) 0.052(7) 0.043(6) 0.002(5) 0.046(6) -0.002(7)
C85B 0.126(9) 0.047(7) 0.043(5) 0.005(5) 0.039(6) -0.001(7)
C86B 0.088(8) 0.023(5) 0.026(4) 0.000(3) 0.017(5) -0.010(6)
C831 0.0292(13) 0.0223(13) 0.0342(14) -0.0005(10) 0.0204(11) -0.0004(10)
C832 0.0431(16) 0.0286(15) 0.0399(16) -0.0045(12) 0.0250(13) -0.0031(12)
C833 0.0503(18) 0.0216(15) 0.0611(19) -0.0044(13) 0.0393(16) 0.0002(12)
C834 0.0440(17) 0.0257(15) 0.064(2) 0.0109(14) 0.0360(16) 0.0109(12)
C835 0.0296(14) 0.0388(17) 0.0453(17) 0.0131(13) 0.0214(13) 0.0104(12)
C836 0.0225(12) 0.0316(15) 0.0331(14) 0.0040(11) 0.0152(11) 0.0029(10)
N1A 0.0390(13) 0.0250(13) 0.0433(14) 0.0024(10) 0.0237(12) 0.0057(10)
C1A 0.0236(12) 0.0195(13) 0.0321(14) -0.0017(10) 0.0106(11) 0.0014(10)
C2A 0.0213(12) 0.0384(16) 0.0324(14) 0.0027(12) 0.0109(11) -0.0026(11)
N1B 0.0402(14) 0.0381(15) 0.0504(16) -0.0125(12) 0.0220(13) -0.0089(12)
C1B 0.0487(17) 0.0294(16) 0.0402(17) 0.0036(13) 0.0251(14) 0.0023(13)
C2B 0.066(2) 0.071(3) 0.089(3) 0.037(2) 0.057(2) 0.039(2)
Co1 0.0177(6) 0.0139(8) 0.0174(7) -0.0024(5) 0.0083(5) -0.0029(5)
Co1B 0.031(3) 0.025(2) 0.039(3) -0.008(2) 0.027(2) -0.0021(15)
P1 0.0224(3) 0.0250(4) 0.0351(4) -0.0003(3) 0.0178(3) 0.0030(3)
P2 0.0191(3) 0.0320(4) 0.0234(3) -0.0033(3) 0.0119(3) 0.0022(3)
P3 0.0253(3) 0.0225(4) 0.0300(4) -0.0069(3) 0.0113(3) -0.0021(3)
P4 0.0280(3) 0.0187(3) 0.0294(3) -0.0004(3) 0.0160(3) 0.0004(3)
P5 0.0307(3) 0.0214(3) 0.0262(3) -0.0016(3) 0.0193(3) -0.0029(3)
P6 0.0269(3) 0.0166(3) 0.0227(3) -0.0026(2) 0.0138(3) -0.0031(2)
O22 0.0257(10) 0.0581(14) 0.0264(10) 0.0008(9) 0.0154(8) 0.0057(9)
O1 0.0212(8) 0.0291(10) 0.0284(9) 0.0025(8) 0.0135(7) 0.0035(7)
O11 0.0306(9) 0.0236(10) 0.0324(10) -0.0057(8) 0.0205(8) -0.0005(7)
O12 0.0270(10) 0.0369(12) 0.0517(13) 0.0037(9) 0.0230(9) 0.0091(8)
O2 0.0243(9) 0.0296(10) 0.0260(9) -0.0091(8) 0.0110(7) 0.0004(7)
O21 0.0200(8) 0.0276(10) 0.0228(9) -0.0032(7) 0.0121(7) -0.0010(7)
O3 0.0215(9) 0.0295(10) 0.0370(10) -0.0029(8) 0.0160(8) -0.0011(7)
O31 0.0283(9) 0.0183(9) 0.0288(9) -0.0045(7) 0.0120(8) -0.0041(7)
O32 0.0397(11) 0.0289(11) 0.0420(12) -0.0119(9) 0.0126(9) -0.0088(9)
O4 0.0331(10) 0.0193(9) 0.0290(9) 0.0009(7) 0.0181(8) -0.0005(7)
O41 0.0308(9) 0.0202(9) 0.0302(9) -0.0041(7) 0.0186(8) -0.0011(7)
O42 0.0343(10) 0.0269(11) 0.0395(11) 0.0029(8) 0.0149(9) 0.0060(8)
O5 0.0304(9) 0.0179(9) 0.0231(9) -0.0021(7) 0.0162(7) -0.0016(7)
O51 0.0284(9) 0.0248(10) 0.0303(9) -0.0034(7) 0.0194(8) -0.0046(7)
O52 0.0460(12) 0.0342(11) 0.0331(10) -0.0004(8) 0.0293(9) -0.0028(9)
O6 0.0246(9) 0.0204(9) 0.0278(9) -0.0020(7) 0.0130(7) -0.0013(7)
O61 0.0282(9) 0.0179(9) 0.0232(8) -0.0013(7) 0.0157(7) -0.0027(7)
O62 0.0365(10) 0.0203(10) 0.0324(10) -0.0054(8) 0.0157(8) -0.0084(8)

loop_
_atom_type_symbol
_atom_type_description
_atom_type_scat_dispersion_real
_atom_type_scat_dispersion_imag
_atom_type_scat_source
C C 0.0033 0.0016 'International Tables Vol C Tables 4.2.6.8 and 6.1.1.4'
H H 0.0000 0.0000 'International Tables Vol C Tables 4.2.6.8 and 6.1.1.4'
N N 0.0061 0.0033 'International Tables Vol C Tables 4.2.6.8 and 6.1.1.4'
O O 0.0106 0.0060 'International Tables Vol C Tables 4.2.6.8 and 6.1.1.4'
P P 0.1023 0.0942 'International Tables Vol C Tables 4.2.6.8 and 6.1.1.4'
Co Co 0.3494 0.9721 'International Tables Vol C Tables 4.2.6.8 and 6.1.1.4'

loop_
_geom_angle_atom_site_label_1
_geom_angle_atom_site_label_2
_geom_angle_atom_site_label_3
_geom_angle
N1 P11 C121 107.64(11)
N1 P11 C111 114.79(10)
C121 P11 C111 105.51(10)
N1 P11 C131 111.73(10)
C121 P11 C131 108.16(11)
C111 P11 C131 108.62(11)
N1 P21 C211 114.06(10)
N1 P21 C221 106.08(11)
C211 P21 C221 107.81(10)
N1 P21 C231 114.89(10)
C211 P21 C231 106.73(11)
C221 P21 C231 106.85(10)
P21 N1 P11 139.42(14)
C116 C111 C112 119.5(2)
C116 C111 P11 121.41(17)
C112 C111 P11 118.95(18)
C113 C112 C111 120.2(2)
C114 C113 C112 120.0(2)
C113 C114 C115 120.2(2)
C116 C115 C114 120.1(2)
C115 C116 C111 119.9(2)
C122 C121 C126 119.4(2)
C122 C121 P11 120.90(17)
C126 C121 P11 119.19(19)
C123 C122 C121 120.3(2)
C122 C123 C124 119.9(2)
C125 C124 C123 120.1(2)
C124 C125 C126 120.5(2)
C125 C126 C121 119.7(2)
C136 C131 C132 119.6(2)
C136 C131 P11 122.25(18)
C132 C131 P11 117.39(19)
C133 C132 C131 119.8(2)
C134 C133 C132 120.2(2)
C133 C134 C135 120.4(2)
C134 C135 C136 119.8(3)
C131 C136 C135 120.1(2)
C212 C211 C216 120.1(2)
C212 C211 P21 118.94(18)
C216 C211 P21 120.51(17)
C211 C212 C213 119.4(2)
C214 C213 C212 120.6(2)
C213 C214 C215 120.4(2)
C214 C215 C216 119.6(2)
C211 C216 C215 119.8(2)
C222 C221 C226 119.7(2)
C222 C221 P21 120.96(17)
C226 C221 P21 119.30(19)
C221 C222 C223 120.2(2)
C224 C223 C222 119.8(3)
C225 C224 C223 119.9(2)
C226 C225 C224 120.9(2)
C225 C226 C221 119.5(2)
C236 C231 C232 119.2(2)
C236 C231 P21 121.48(18)
C232 C231 P21 119.27(18)
C233 C232 C231 120.4(2)
C234 C233 C232 120.1(2)
C233 C234 C235 120.1(2)
C234 C235 C236 120.1(2)
C235 C236 C231 120.1(2)
N2 P31 C31B 112.8(6)
N2 P31 C321 107.30(11)
C31B P31 C321 103.2(7)
N2 P31 C311 113.29(10)
C31B P31 C311 112.4(5)
C321 P31 C311 107.07(10)
N2 P31 C331 115.4(3)
C321 P31 C331 107.4(3)
C311 P31 C331 105.9(2)
N2 P41 C421 108.25(11)
N2 P41 C431 112.26(10)
C421 P41 C431 106.95(11)
N2 P41 C411 112.26(10)
C421 P41 C411 106.79(10)
C431 P41 C411 110.03(11)
P31 N2 P41 132.51(13)
C316 C311 C312 119.5(2)
C316 C311 P31 119.15(18)
C312 C311 P31 120.96(17)
C313 C312 C311 119.8(2)
C314 C313 C312 120.2(2)
C315 C314 C313 120.0(2)
C314 C315 C316 120.4(2)
C315 C316 C311 120.1(2)
C326 C321 C322 119.9(2)
C326 C321 P31 121.08(17)
C322 C321 P31 118.98(18)
C323 C322 C321 119.5(2)
C322 C323 C324 120.6(2)
C323 C324 C325 120.0(2)
C326 C325 C324 120.1(2)
C325 C326 C321 119.9(2)
C332 C331 C336 120.0
C332 C331 P31 120.6(4)
C336 C331 P31 119.2(4)
C333 C332 C331 120.0
C332 C333 C334 120.0
C333 C334 C335 120.0
C336 C335 C334 120.0
C335 C336 C331 120.0
C32B C31B C36B 120.0
C32B C31B P31 123.2(8)
C36B C31B P31 116.7(8)
C33B C32B C31B 120.0
C32B C33B C34B 120.0
C35B C34B C33B 120.0
C34B C35B C36B 120.0
C35B C36B C31B 120.0
C412 C411 C416 119.2(2)
C412 C411 P41 124.85(18)
C416 C411 P41 115.95(18)
C411 C412 C413 119.7(2)
C414 C413 C412 120.5(2)
C413 C414 C415 120.1(2)
C414 C415 C416 119.8(2)
C415 C416 C411 120.6(2)
C422 C421 C426 120.1(2)
C422 C421 P41 122.27(17)
C426 C421 P41 117.62(18)
C421 C422 C423 119.8(2)
C424 C423 C422 119.9(2)
C423 C424 C425 120.4(2)
C426 C425 C424 119.9(2)
C425 C426 C421 119.8(2)
C432 C431 C436 119.5(2)
C432 C431 P41 122.15(18)
C436 C431 P41 117.66(18)
C433 C432 C431 119.9(2)
C432 C433 C434 120.7(2)
C433 C434 C435 120.0(2)
C434 C435 C436 120.0(2)
C435 C436 C431 119.9(2)
N3 P51 C521 111.2(6)
N3 P51 C531 114.7(4)
C521 P51 C531 105.5(4)
N3 P51 C511 113.7(4)
C521 P51 C511 107.8(5)
C531 P51 C511 103.2(4)
N3 P61 C611 114.1(4)
N3 P61 C621 105.9(4)
C611 P61 C621 105.9(5)
N3 P61 C631 113.2(4)
C611 P61 C631 109.3(3)
C621 P61 C631 108.0(4)
N3 P51B C511 113.4(7)
N3 P51B C531 113.2(7)
C511 P51B C531 111.6(10)
N3 P51B C51B 94.3(10)
C511 P51B C51B 112.7(9)
C531 P51B C51B 110.4(8)
N3 P61B C631 114.7(9)
N3 P61B C61B 110.0(11)
C631 P61B C61B 108.2(10)
N3 P61B C611 104.9(8)
C631 P61B C611 111.0(8)
C61B P61B C611 107.9(11)
P51 N3 P61 139.6(4)
P51B N3 P61B 135.5(7)
C512 C511 C516 119.3(3)
C512 C511 P51B 116.7(5)
C516 C511 P51B 123.9(5)
C512 C511 P51 118.8(3)
C516 C511 P51 121.5(3)
C513 C512 C511 120.2(3)
C512 C513 C514 119.8(3)
C515 C514 C513 120.6(3)
C514 C515 C516 120.4(3)
C515 C516 C511 119.5(3)
C522 C521 C526 120.0
C522 C521 P51 118.3(4)
C526 C521 P51 121.6(4)
C521 C522 C523 120.0
C524 C523 C522 120.0
C523 C524 C525 120.0
C524 C525 C526 120.0
C525 C526 C521 120.0
C52B C51B C56B 120.0
C52B C51B P51B 123.9(9)
C56B C51B P51B 116.1(9)
C53B C52B C51B 120.0
C52B C53B C54B 120.0
C55B C54B C53B 120.0
C54B C55B C56B 120.0
C55B C56B C51B 120.0
C536 C531 C532 120.0(2)
C536 C531 P51B 122.0(6)
C532 C531 P51B 117.9(6)
C536 C531 P51 117.8(3)
C532 C531 P51 122.0(3)
C533 C532 C531 119.7(3)
C534 C533 C532 120.2(3)
C533 C534 C535 120.2(3)
C534 C535 C536 120.1(3)
C531 C536 C535 119.8(3)
C616 C611 C612 118.9(2)
C616 C611 P61 119.3(3)
C612 C611 P61 121.8(3)
C616 C611 P61B 123.8(5)
C612 C611 P61B 117.3(5)
C613 C612 C611 120.3(3)
C614 C613 C612 120.2(2)
C615 C614 C613 119.9(2)
C614 C615 C616 120.4(3)
C615 C616 C611 120.3(3)
C622 C621 C626 120.0
C622 C621 P61 122.6(4)
C626 C621 P61 117.4(4)
C623 C622 C621 120.0
C624 C623 C622 120.0
C623 C624 C625 120.0
C626 C625 C624 120.0
C625 C626 C621 120.0
C62B C61B C66B 120.0
C62B C61B P61B 119.8(11)
C66B C61B P61B 120.1(11)
C61B C62B C63B 120.0
C62B C63B C64B 120.0
C65B C64B C63B 120.0
C66B C65B C64B 120.0
C65B C66B C61B 120.0
C636 C631 C632 119.3(3)
C636 C631 P61B 124.0(6)
C632 C631 P61B 116.5(6)
C636 C631 P61 121.6(3)
C632 C631 P61 118.6(3)
C633 C632 C631 120.3(3)
C632 C633 C634 119.9(3)
C635 C634 C633 120.2(3)
C634 C635 C636 120.3(3)
C635 C636 C631 120.1(2)
N4 P71 C711 107.0(3)
N4 P71 C721 110.51(16)
C711 P71 C721 104.6(4)
N4 P71 C731 115.93(12)
C711 P71 C731 110.4(3)
C721 P71 C731 107.85(17)
N4 P71 C71B 104.1(4)
C731 P71 C71B 108.0(3)
N4 P71 C41B 113.9(6)
C731 P71 C41B 102.5(6)
C71B P71 C41B 112.6(9)
N4 P81 C81B 99.9(4)
N4 P81 C831 113.96(12)
C81B P81 C831 112.1(5)
N4 P81 C811 111.38(13)
C81B P81 C811 109.7(5)
C831 P81 C811 109.52(13)
N4 P81 C821 111.57(18)
C831 P81 C821 105.25(18)
C811 P81 C821 104.6(2)
P81 N4 P71 137.05(16)
C712 C711 C716 120.0
C712 C711 P71 119.1(4)
C716 C711 P71 120.9(4)
C711 C712 C713 120.0
C714 C713 C712 120.0
C713 C714 C715 120.0
C716 C715 C714 120.0
C715 C716 C711 120.0
C42B C41B C46B 120.0
C42B C41B P71 116.3(9)
C46B C41B P71 123.6(9)
C43B C42B C41B 120.0
C42B C43B C44B 120.0
C43B C44B C45B 120.0
C44B C45B C46B 120.0
C45B C46B C41B 120.0
C722 C721 C726 120.0
C722 C721 P71 120.8(2)
C726 C721 P71 119.1(2)
C721 C722 C723 120.0
C722 C723 C724 120.0
C725 C724 C723 120.0
C726 C725 C724 120.0
C725 C726 C721 120.0
C72B C71B C76B 120.0
C72B C71B P71 120.0(5)
C76B C71B P71 120.0(5)
C71B C72B C73B 120.0
C74B C73B C72B 120.0
C73B C74B C75B 120.0
C76B C75B C74B 120.0
C75B C76B C71B 120.0
C736 C731 C732 119.5(3)
C736 C731 P71 120.2(2)
C732 C731 P71 120.2(2)
C733 C732 C731 119.9(3)
C734 C733 C732 120.2(3)
C735 C734 C733 120.3(3)
C734 C735 C736 120.2(3)
C735 C736 C731 119.9(3)
C816 C811 C812 119.1(2)
C816 C811 P81 120.2(2)
C812 C811 P81 120.7(2)
C813 C812 C811 120.2(3)
C812 C813 C814 120.2(3)
C815 C814 C813 120.2(3)
C814 C815 C816 119.7(3)
C815 C816 C811 120.6(2)
C822 C821 C826 120.0
C822 C821 P81 121.8(2)
C826 C821 P81 117.5(2)
C821 C822 C823 120.0
C824 C823 C822 120.0
C823 C824 C825 120.0
C826 C825 C824 120.0
C825 C826 C821 120.0
C82B C81B C86B 120.0
C82B C81B P81 117.6(6)
C86B C81B P81 122.0(6)
C83B C82B C81B 120.0
C84B C83B C82B 120.0
C83B C84B C85B 120.0
C84B C85B C86B 120.0
C85B C86B C81B 120.0
C836 C831 C832 119.8(3)
C836 C831 P81 120.8(2)
C832 C831 P81 118.9(2)
C833 C832 C831 120.1(3)
C834 C833 C832 119.1(3)
C833 C834 C835 121.2(3)
C834 C835 C836 120.4(3)
C835 C836 C831 119.4(3)
N1A C1A C2A 179.0(3)
N1B C1B C2B 178.1(4)
O61 Co1 O31 176.3(3)
O61 Co1 O51 89.53(18)
O31 Co1 O51 93.88(19)
O61 Co1 O41 88.31(16)
O31 Co1 O41 90.2(2)
O51 Co1 O41 88.70(16)
O61 Co1 O21 88.99(18)
O31 Co1 O21 87.80(18)
O51 Co1 O21 173.1(3)
O41 Co1 O21 98.0(2)
O61 Co1 O11 92.1(2)
O31 Co1 O11 89.64(16)
O51 Co1 O11 87.4(2)
O41 Co1 O11 176.1(3)
O21 Co1 O11 85.97(15)
O11 Co1B O31 93.7(4)
O11 Co1B O61 95.1(5)
O31 Co1B O61 170.8(6)
O11 Co1B O51 90.6(5)
O31 Co1B O51 94.0(5)
O61 Co1B O51 88.6(4)
O11 Co1B O21 89.7(4)
O31 Co1B O21 88.6(4)
O61 Co1B O21 88.7(4)
O51 Co1B O21 177.3(6)
O11 Co1B O41 175.7(6)
O31 Co1B O41 87.1(4)
O61 Co1B O41 84.3(3)
O51 Co1B O41 85.1(3)
O21 Co1B O41 94.5(5)
O12 P1 O11 120.21(11)
O12 P1 O3 107.70(11)
O11 P1 O3 109.03(10)
O12 P1 O1 108.92(11)
O11 P1 O1 108.75(10)
O3 P1 O1 100.42(9)
O22 P2 O21 120.13(11)
O22 P2 O2 109.25(11)
O21 P2 O2 108.02(10)
O22 P2 O1 109.31(11)
O21 P2 O1 108.02(10)
O2 P2 O1 100.29(9)
O32 P3 O31 120.38(12)
O32 P3 O3 108.53(11)
O31 P3 O3 108.78(10)
O32 P3 O2 109.49(11)
O31 P3 O2 108.17(10)
O3 P3 O2 99.47(10)
O42 P4 O41 121.27(11)
O42 P4 O6 108.86(11)
O41 P4 O6 108.33(10)
O42 P4 O4 107.87(11)
O41 P4 O4 108.71(10)
O6 P4 O4 99.64(9)
O52 P5 O51 119.92(11)
O52 P5 O5 108.42(10)
O51 P5 O5 108.68(10)
O52 P5 O4 109.77(11)
O51 P5 O4 108.34(10)
O5 P5 O4 99.83(9)
O62 P6 O61 119.92(11)
O62 P6 O6 109.75(10)
O61 P6 O6 108.48(10)
O62 P6 O5 108.63(10)
O61 P6 O5 107.95(10)
O6 P6 O5 100.31(9)
P1 O1 P2 121.93(11)
P1 O11 Co1B 122.5(3)
P1 O11 Co1 123.08(15)
P2 O2 P3 122.69(11)
P2 O21 Co1B 122.8(3)
P2 O21 Co1 125.59(15)
P1 O3 P3 123.31(11)
P3 O31 Co1B 122.2(3)
P3 O31 Co1 125.07(15)
P5 O4 P4 122.66(11)
P4 O41 Co1 123.78(16)
P4 O41 Co1B 124.1(3)
P6 O5 P5 122.84(10)
P5 O51 Co1 123.72(15)
P5 O51 Co1B 126.5(3)
P6 O6 P4 122.16(11)
P6 O61 Co1 124.98(15)
P6 O61 Co1B 127.5(3)

loop_
_geom_bond_atom_site_label_1
_geom_bond_atom_site_label_2
_geom_bond_distance
P11 N1 1.5898(19)
P11 C121 1.793(2)
P11 C111 1.799(2)
P11 C131 1.799(2)
P21 N1 1.5840(19)
P21 C211 1.796(2)
P21 C221 1.805(2)
P21 C231 1.808(2)
C111 C116 1.394(3)
C111 C112 1.398(3)
C112 C113 1.384(3)
C113 C114 1.379(4)
C114 C115 1.390(4)
C115 C116 1.385(3)
C121 C122 1.393(3)
C121 C126 1.402(3)
C122 C123 1.385(3)
C123 C124 1.393(4)
C124 C125 1.376(4)
C125 C126 1.389(3)
C131 C136 1.386(4)
C131 C132 1.398(3)
C132 C133 1.387(3)
C133 C134 1.376(4)
C134 C135 1.385(4)
C135 C136 1.392(4)
C211 C212 1.389(3)
C211 C216 1.393(3)
C212 C213 1.389(3)
C213 C214 1.376(4)
C214 C215 1.385(4)
C215 C216 1.394(3)
C221 C222 1.387(3)
C221 C226 1.395(3)
C222 C223 1.392(3)
C223 C224 1.383(4)
C224 C225 1.382(4)
C225 C226 1.382(4)
C231 C236 1.394(3)
C231 C232 1.398(3)
C232 C233 1.386(3)
C233 C234 1.382(4)
C234 C235 1.388(4)
C235 C236 1.393(4)
P31 N2 1.5931(19)
P31 C31B 1.775(11)
P31 C321 1.794(2)
P31 C311 1.800(2)
P31 C331 1.807(5)
P41 N2 1.5941(19)
P41 C421 1.793(2)
P41 C431 1.802(2)
P41 C411 1.802(2)
C311 C316 1.392(3)
C311 C312 1.399(3)
C312 C313 1.390(3)
C313 C314 1.387(4)
C314 C315 1.380(4)
C315 C316 1.386(3)
C321 C326 1.391(3)
C321 C322 1.401(3)
C322 C323 1.383(3)
C323 C324 1.384(4)
C324 C325 1.388(3)
C325 C326 1.387(3)
C331 C332 1.3900
C331 C336 1.3900
C332 C333 1.3900
C333 C334 1.3900
C334 C335 1.3900
C335 C336 1.3900
C31B C32B 1.3900
C31B C36B 1.3900
C32B C33B 1.3900
C33B C34B 1.3900
C34B C35B 1.3900
C35B C36B 1.3900
C411 C412 1.392(3)
C411 C416 1.395(3)
C412 C413 1.395(3)
C413 C414 1.378(4)
C414 C415 1.384(4)
C415 C416 1.385(3)
C421 C422 1.387(3)
C421 C426 1.402(3)
C422 C423 1.392(3)
C423 C424 1.388(3)
C424 C425 1.388(4)
C425 C426 1.383(3)
C431 C432 1.394(3)
C431 C436 1.402(3)
C432 C433 1.383(3)
C433 C434 1.384(4)
C434 C435 1.386(4)
C435 C436 1.391(3)
P51 N3 1.544(7)
P51 C521 1.772(8)
P51 C531 1.828(7)
P51 C511 1.832(8)
P61 N3 1.561(6)
P61 C611 1.778(7)
P61 C621 1.818(8)
P61 C631 1.835(6)
P51B N3 1.663(14)
P51B C511 1.724(16)
P51B C531 1.743(15)
P51B C51B 1.876(19)
P61B N3 1.665(15)
P61B C631 1.707(15)
P61B C61B 1.75(2)
P61B C611 1.868(16)
C511 C512 1.398(4)
C511 C516 1.399(4)
C512 C513 1.383(4)
C513 C514 1.384(4)
C514 C515 1.372(5)
C515 C516 1.392(5)
C521 C522 1.3900
C521 C526 1.3900
C522 C523 1.3900
C523 C524 1.3900
C524 C525 1.3900
C525 C526 1.3900
C51B C52B 1.3900
C51B C56B 1.3900
C52B C53B 1.3900
C53B C54B 1.3900
C54B C55B 1.3900
C55B C56B 1.3900
C531 C536 1.387(4)
C531 C532 1.393(4)
C532 C533 1.392(4)
C533 C534 1.380(4)
C534 C535 1.385(4)
C535 C536 1.392(4)
C611 C616 1.392(4)
C611 C612 1.394(4)
C612 C613 1.386(3)
C613 C614 1.386(4)
C614 C615 1.371(4)
C615 C616 1.391(4)
C621 C622 1.3900
C621 C626 1.3900
C622 C623 1.3900
C623 C624 1.3900
C624 C625 1.3900
C625 C626 1.3900
C61B C62B 1.3900
C61B C66B 1.3900
C62B C63B 1.3900
C63B C64B 1.3900
C64B C65B 1.3900
C65B C66B 1.3900
C631 C636 1.390(4)
C631 C632 1.406(3)
C632 C633 1.382(4)
C633 C634 1.389(4)
C634 C635 1.383(4)
C635 C636 1.389(4)
P71 N4 1.589(3)
P71 C711 1.774(6)
P71 C721 1.786(3)
P71 C731 1.791(3)
P71 C71B 1.853(7)
P71 C41B 1.876(14)
P81 N4 1.576(2)
P81 C81B 1.746(8)
P81 C831 1.785(3)
P81 C811 1.808(3)
P81 C821 1.828(3)
C711 C712 1.3900
C711 C716 1.3900
C712 C713 1.3900
C713 C714 1.3900
C714 C715 1.3900
C715 C716 1.3900
C41B C42B 1.3900
C41B C46B 1.3900
C42B C43B 1.3900
C43B C44B 1.3900
C44B C45B 1.3900
C45B C46B 1.3900
C721 C722 1.3900
C721 C726 1.3900
C722 C723 1.3900
C723 C724 1.3900
C724 C725 1.3900
C725 C726 1.3900
C71B C72B 1.3900
C71B C76B 1.3900
C72B C73B 1.3900
C73B C74B 1.3900
C74B C75B 1.3900
C75B C76B 1.3900
C731 C736 1.396(4)
C731 C732 1.400(4)
C732 C733 1.384(4)
C733 C734 1.383(4)
C734 C735 1.383(4)
C735 C736 1.386(4)
C811 C816 1.392(4)
C811 C812 1.396(4)
C812 C813 1.383(4)
C813 C814 1.388(4)
C814 C815 1.384(4)
C815 C816 1.389(4)
C821 C822 1.3900
C821 C826 1.3900
C822 C823 1.3900
C823 C824 1.3900
C824 C825 1.3900
C825 C826 1.3900
C81B C82B 1.3900
C81B C86B 1.3900
C82B C83B 1.3900
C83B C84B 1.3900
C84B C85B 1.3900
C85B C86B 1.3900
C831 C836 1.393(4)
C831 C832 1.400(4)
C832 C833 1.390(4)
C833 C834 1.376(5)
C834 C835 1.376(4)
C835 C836 1.379(4)
N1A C1A 1.147(3)
C1A C2A 1.448(4)
N1B C1B 1.114(4)
C1B C2B 1.467(4)
Co1 O61 2.072(5)
Co1 O31 2.083(5)
Co1 O51 2.098(5)
Co1 O41 2.112(5)
Co1 O21 2.123(5)
Co1 O11 2.163(5)
Co1B O11 2.034(11)
Co1B O31 2.069(11)
Co1B O61 2.097(11)
Co1B O51 2.107(11)
Co1B O21 2.108(11)
Co1B O41 2.241(11)
P1 O12 1.469(2)
P1 O11 1.4849(19)
P1 O3 1.6175(19)
P1 O1 1.6198(17)
P2 O22 1.4660(19)
P2 O21 1.4921(18)
P2 O2 1.6177(19)
P2 O1 1.6241(18)
P3 O32 1.461(2)
P3 O31 1.4915(19)
P3 O3 1.6249(19)
P3 O2 1.6276(19)
P4 O42 1.465(2)
P4 O41 1.4892(19)
P4 O6 1.6275(18)
P4 O4 1.6289(18)
P5 O52 1.4683(18)
P5 O51 1.4892(19)
P5 O5 1.6201(18)
P5 O4 1.6211(19)
P6 O62 1.4668(18)
P6 O61 1.4868(18)
P6 O6 1.6179(18)
P6 O5 1.6184(17)
